data_7249834
loop_
_publ_author_name
'Kuzman, D.'
'Damjanovi\'c, V.'
'Cindri\'c, M.'
'Vrdoljak, V.'

_publ_section_title
;
 Aqueous solution as a playground of {MoO4}, {Mo4O12}, {Mo8O26},
 {Mo8V5O40} and {V7Mo2O27} species in the presence of carboxylic acids and
 [Co(C2O4)(NH3)4]+ or [Co(en)3]3+ cations
;
_journal_name_full CrystEngComm
_journal_paper_doi 10.1039/D4CE01187B
_journal_year 2025
_chemical_formula_moiety 'C6 H42 Co3 Mo8 N12 Na2 O57.017 V5, 4.5(O)'
_chemical_formula_sum 'C6 H42 Co3 Mo8 N12 Na2 O61.52 V5'
_chemical_formula_weight 2511.82
_space_group_crystal_system triclinic
_space_group_IT_number 2
_space_group_name_Hall '-P 1'
_space_group_name_H-M_alt 'P -1'
_atom_sites_solution_hydrogens mixed
_atom_sites_solution_primary dual
_audit_creation_date 2024-11-22
_audit_creation_method
;
Olex2 1.5
(compiled 2024.02.16 svn.r378c4104 for OlexSys, GUI svn.r6928)
;
_audit_update_record
;
2024-11-22 deposited with the CCDC.	2025-01-10 downloaded from the CCDC.
;
_cell_angle_alpha 86.364(2)
_cell_angle_beta 81.442(2)
_cell_angle_gamma 88.936(2)
_cell_formula_units_Z 2
_cell_length_a 13.2251(3)
_cell_length_b 15.9667(3)
_cell_length_c 16.2567(5)
_cell_measurement_reflns_used 20817
_cell_measurement_temperature 170.00(11)
_cell_measurement_theta_max 76.2240
_cell_measurement_theta_min 3.7620
_cell_volume 3387.58(15)
_computing_cell_refinement 'CrysAlisPro 1.171.43.104a (Rigaku OD, 2023)'
_computing_data_collection 'CrysAlisPro system (CCD 41.92a 64-bit (release 05-12-2020))'
_computing_data_reduction 'CrysAlisPro 1.171.43.104a (Rigaku OD, 2023)'
_computing_molecular_graphics 'Olex2 1.5 (Dolomanov et al., 2009)'
_computing_publication_material 'Olex2 1.5 (Dolomanov et al., 2009)'
_computing_structure_refinement 'SHELXL 2018/3 (Sheldrick, 2015)'
_computing_structure_solution 'SHELXT 2018/2 (Sheldrick, 2018)'
_diffrn_ambient_environment N~2~
_diffrn_ambient_temperature 170.00(11)
_diffrn_detector 'Hybrid Pixel Array Detector'
_diffrn_detector_area_resol_mean 10.0000
_diffrn_detector_type HyPix
_diffrn_measured_fraction_theta_full 0.989
_diffrn_measured_fraction_theta_max 0.953
_diffrn_measurement_details
;
List of Runs (angles in degrees, time in seconds):

  # Type    Start    End  Width  t~exp~   \w     \q     \k     \f   Frames
#--------------------------------------------------------------------------
  1  \w    -78.00  -6.00   0.50    0.70    --  -47.03 108.00  50.00  144
  2  \w     21.00  78.00   0.50    0.70    --   47.03-108.00 -46.00  114
  3  \w   -126.00-100.00   0.50    2.80    --  -86.25-108.00 -46.00   52
  4  \w    -53.00 -27.00   0.50    2.80    --  -86.25 108.00  50.00   52
  5  \w     81.00 107.00   0.50    2.80    --  106.40-108.00 -46.00   52
  6  \w    105.00 132.00   0.50    2.80    --  106.40 108.00  50.00   54
  7  \w   -114.00 -88.00   0.50    0.70    --  -47.03-125.00 150.00   52
  8  \w    -23.00  19.00   0.50    0.70    --  -47.03  19.00  60.00   84
  9  \w   -103.00 -77.00   0.50    0.70    --  -47.03-125.00 120.00   52
 10  \w   -102.00 -76.00   0.50    0.70    --  -47.03-125.00 -30.00   52
 11  \w    -59.00  21.00   0.50    0.70    --  -47.03  57.00   0.00  160
 12  \w    -23.00  24.00   0.50    0.70    --  -47.03  19.00 120.00   94
 13  \w    -18.00  24.00   0.50    0.70    --  -47.03  19.00 -30.00   84
 14  \w     45.00  71.00   0.50    0.70    --   47.03-125.00  90.00   52
 15  \w    -65.00 -39.00   0.50    2.80    --  -86.25  57.00 -60.00   52
 16  \w    -41.00 -14.00   0.50    2.80    --  -86.25  38.00  90.00   54
 17  \w   -154.00 -73.00   0.50    2.80    --  -86.25 -38.00   0.00  162
 18  \w    -41.00 -13.00   0.50    2.80    --  -86.25  38.00-120.00   56
 19  \w     39.00  64.00   0.50    2.80    --  106.40 -57.00 -60.00   50
 20  \w     35.00 103.00   0.50    2.80    --  106.40 -99.00  90.00  136
 21  \w     72.00 103.00   0.50    2.80    --  106.40 -99.00-150.00   62
 22  \w     93.00 145.00   0.50    2.80    --  106.40  38.00-180.00  104
 23  \w     35.00  61.00   0.50    2.80    --  106.40 -57.00-180.00   52
 24  \w     36.00  62.00   0.50    2.80    --  106.40 -57.00  90.00   52
 25  \w     94.00 175.00   0.50    2.80    --  106.40  19.00 150.00  162
 26  \w    102.00 175.00   0.50    2.80    --  106.40  19.00 120.00  146
 27  \w    111.00 165.00   0.50    2.80    --  106.40  57.00  30.00  108
 28  \w     37.00  63.00   0.50    2.80    --  106.40 -57.00-150.00   52
 29  \w     38.00 111.00   0.50    2.80    --  106.40-125.00  30.00  146
 30  \w     34.00  66.00   0.50    2.80    --  106.40 -99.00-150.00   64
 31  \w     35.00  99.00   0.50    2.80    --  106.40 -99.00 -30.00  128
 32  \w     94.00 176.00   0.50    2.80    --  106.40  19.00  60.00  164
 33  \w     45.00 102.00   0.50    2.80    --  106.40 -99.00-180.00  114
 34  \w     50.00  94.00   0.50    2.80    --  106.40 -99.00  30.00   88
 35  \w    110.00 160.00   0.50    2.80    --  106.40  19.00  30.00  100
 36  \w     38.00  64.00   0.50    2.80    --  106.40-125.00 -30.00   52
 37  \w     47.00 111.00   0.50    2.80    --  106.40-125.00 150.00  128
 38  \w     66.00 111.00   0.50    2.80    --  106.40-125.00 -30.00   90
 39  \w     34.00  66.00   0.50    2.80    --  106.40 -57.00-120.00   64
 40  \w     61.00 110.00   0.50    2.80    --  106.40-125.00  90.00   98
 41  \w     42.00 101.00   0.50    2.80    --  106.40 -99.00-120.00  118
 42  \w     34.00  59.00   0.50    2.80    --  106.40 -77.00 -60.00   50
 43  \w     47.00 110.00   0.50    2.80    --  106.40-125.00-180.00  126
;
_diffrn_measurement_device 'four-circle diffractometer'
_diffrn_measurement_device_type 'XtaLAB Synergy, Dualflex, HyPix'
_diffrn_measurement_method '\w scans'
_diffrn_orient_matrix_type 'CrysAlisPro convention (1999,Acta A55,543-557)'
_diffrn_orient_matrix_UB_11 -0.0080466000
_diffrn_orient_matrix_UB_12 0.0155734000
_diffrn_orient_matrix_UB_13 0.0933172000
_diffrn_orient_matrix_UB_21 0.1037333000
_diffrn_orient_matrix_UB_22 -0.0447070000
_diffrn_orient_matrix_UB_23 0.0030294000
_diffrn_orient_matrix_UB_31 0.0552496000
_diffrn_orient_matrix_UB_32 0.0843013000
_diffrn_orient_matrix_UB_33 -0.0223877000
_diffrn_radiation_monochromator mirror
_diffrn_radiation_probe x-ray
_diffrn_radiation_type 'Cu K\a'
_diffrn_radiation_wavelength 1.54184
_diffrn_reflns_av_R_equivalents 0.0536
_diffrn_reflns_av_unetI/netI 0.0523
_diffrn_reflns_Laue_measured_fraction_full 0.989
_diffrn_reflns_Laue_measured_fraction_max 0.953
_diffrn_reflns_limit_h_max 16
_diffrn_reflns_limit_h_min -16
_diffrn_reflns_limit_k_max 20
_diffrn_reflns_limit_k_min -12
_diffrn_reflns_limit_l_max 20
_diffrn_reflns_limit_l_min -20
_diffrn_reflns_number 44397
_diffrn_reflns_point_group_measured_fraction_full 0.989
_diffrn_reflns_point_group_measured_fraction_max 0.953
_diffrn_reflns_theta_full 67.684
_diffrn_reflns_theta_max 77.552
_diffrn_reflns_theta_min 3.380
_diffrn_source 'micro-focus sealed X-ray tube'
_diffrn_source_type 'PhotonJet (Cu) X-ray Source'
_exptl_absorpt_coefficient_mu 24.036
_exptl_absorpt_correction_T_max 0.626
_exptl_absorpt_correction_T_min 0.096
_exptl_absorpt_correction_type gaussian
_exptl_absorpt_process_details
;
CrysAlisPro 1.171.43.104a (Rigaku Oxford Diffraction, 2023)
Numerical absorption correction based on gaussian integration over
a multifaceted crystal model
Empirical absorption correction using spherical harmonics,
implemented in SCALE3 ABSPACK scaling algorithm.
;
_exptl_crystal_density_diffrn 2.463
_exptl_crystal_F_000 2416
_exptl_crystal_size_max 0.15
_exptl_crystal_size_mid 0.04
_exptl_crystal_size_min 0.03
_refine_diff_density_max 5.759
_refine_diff_density_min -2.289
_refine_diff_density_rms 0.368
_refine_ls_extinction_coef 0.00052(6)
_refine_ls_extinction_expression Fc^*^=kFc[1+0.001xFc^2^\l^3^/sin(2\q)]^-1/4^
_refine_ls_extinction_method 'SHELXL-2018/3 (Sheldrick 2018)'
_refine_ls_goodness_of_fit_ref 1.048
_refine_ls_hydrogen_treatment constr
_refine_ls_matrix_type full
_refine_ls_number_parameters 895
_refine_ls_number_reflns 13752
_refine_ls_number_restraints 0
_refine_ls_restrained_S_all 1.048
_refine_ls_R_factor_all 0.1045
_refine_ls_R_factor_gt 0.0951
_refine_ls_shift/su_max 0.045
_refine_ls_shift/su_mean 0.001
_refine_ls_structure_factor_coef Fsqd
_refine_ls_weighting_details 'w=1/[\s^2^(Fo^2^)+(0.1430P)^2^+88.1793P] where P=(Fo^2^+2Fc^2^)/3'
_refine_ls_weighting_scheme calc
_refine_ls_wR_factor_gt 0.2536
_refine_ls_wR_factor_ref 0.2638
_reflns_Friedel_coverage 0.000
_reflns_number_gt 11842
_reflns_number_total 13752
_reflns_threshold_expression 'I > 2\s(I)'
_cod_data_source_file d4ce01187b2.cif
_cod_data_source_block 12
_cod_original_cell_volume 3387.59(15)
_cod_database_code 7249834
_shelx_shelxl_version_number 2018/3
_chemical_oxdiff_formula 'Na V5 Mo8 Co3 C6 N12 O60'
_chemical_oxdiff_usercomment ' '
_shelx_space_group_comment
;
The symmetry employed for this shelxl refinement is uniquely defined
by the following loop, which should always be used as a source of
symmetry information in preference to the above space-group names.
They are only intended as comments.
;
_shelx_estimated_absorpt_t_max 0.532
_shelx_estimated_absorpt_t_min 0.123
_olex2_refinement_description
;
1. Fixed Uiso
 At 1.2 times of:
  All N(H,H,H) groups
 At 1.5 times of:
  All O(H,H) groups
2. Uiso/Uaniso restraints and constraints
Uanis(O60) = Uanis(O61)
Uanis(O57) = Uanis(O56)
Uanis(O63) = Uanis(O57)
3. Others
 Fixed Sof: Na58(0.5) O57(0.5) H57A(0.5) H57B(0.5) O49(0.5) O48(0.5) Na62(0.5)
 O59(0.5) H59A(0.5) H59B(0.5) C5(0.5) O50(0.5) O51(0.5) O54(0.5) C6(0.5)
 C23(0.5) O58(0.5) O65(0.5) O64(0.5) C29(0.5) O62(0.5) O68(0.5) O66(0.5)
 O69(0.5) O67(0.5)
4.a Rotating group:
 O53(H53A,H53B), O52(H52A,H52B)
4.b X=CH2 refined with riding coordinates:
 O57(H57A,H57B), O59(H59A,H59B)
4.c Idealised Me refined as rotating group:
 N5(H5A,H5B,H5C), N9(H9A,H9B,H9C), N3(H3A,H3B,H3C), N6(H6A,H6B,H6C), N2(H2A,
 H2B,H2C), N1(H1A,H1B,H1C), N10(H10A,H10B,H10C), N8(H8A,H8B,H8C), N4(H4A,H4B,
 H4C), N7(H7A,H7B,H7C), N11(H11A,H11B,H11C), N12(H12A,H12B,H12C)
;
_olex2_submission_special_instructions 'No special instructions were received'
_oxdiff_exptl_absorpt_empirical_details
;
Empirical correction (ABSPACK) includes:
- Absorption correction using spherical harmonics
- Frame scaling
;
_oxdiff_exptl_absorpt_empirical_full_max 1.983
_oxdiff_exptl_absorpt_empirical_full_min 0.525

loop_
_space_group_symop_operation_xyz
'x, y, z'
'-x, -y, -z'

loop_
_atom_site_label
_atom_site_type_symbol
_atom_site_fract_x
_atom_site_fract_y
_atom_site_fract_z
_atom_site_U_iso_or_equiv
_atom_site_adp_type
_atom_site_occupancy
_atom_site_site_symmetry_order
_atom_site_calc_flag
_atom_site_refinement_flags_posn
_atom_site_refinement_flags_adp
_atom_site_refinement_flags_occupancy
_atom_site_disorder_assembly
_atom_site_disorder_group
Mo9 Mo 0.75187(8) 0.92243(6) 0.37505(6) 0.0275(2) Uani 1 1 d . . . . .
Mo7 Mo 1.02912(8) 0.70815(7) 0.19954(6) 0.0309(3) Uani 1 1 d . . . . .
Mo3 Mo 0.68695(9) 0.51203(6) 0.30129(7) 0.0361(3) Uani 1 1 d . . . . .
Mo5 Mo 0.53682(8) 0.79629(7) 0.14201(7) 0.0332(3) Uani 1 1 d . . . . .
Mo2 Mo 0.94493(9) 0.78439(7) 0.38495(7) 0.0382(3) Uani 1 1 d . . . . .
Mo6 Mo 0.68525(11) 0.95110(8) 0.18423(8) 0.0456(3) Uani 1 1 d . . . . .
Mo8 Mo 0.88206(10) 0.55315(8) 0.15362(8) 0.0451(3) Uani 1 1 d . . . . .
Mo4 Mo 0.49005(10) 0.64746(8) 0.29692(8) 0.0431(3) Uani 1 1 d . . . . .
V5 V 0.62854(13) 0.59358(10) 0.11716(11) 0.0162(3) Uani 1 1 d . . . . .
V1 V 0.75078(13) 0.73472(11) 0.25402(11) 0.0178(4) Uani 1 1 d . . . . .
Co2 Co 0.60939(14) 0.65592(11) 0.60497(11) 0.0214(4) Uani 1 1 d . . . . .
Co1 Co 0.65960(13) 1.27052(11) 0.07148(11) 0.0193(4) Uani 1 1 d . . . . .
V4 V 0.94308(14) 0.91382(12) 0.21272(11) 0.0216(4) Uani 1 1 d . . . . .
V3 V 0.51693(16) 0.85809(11) 0.33781(13) 0.0256(4) Uani 1 1 d . . . . .
Co3 Co 0.10873(15) 0.19771(14) 0.09590(12) 0.0300(5) Uani 1 1 d . . . . .
V2 V 0.91435(17) 0.57189(13) 0.35201(14) 0.0301(5) Uani 1 1 d . . . . .
Na1 Na 0.8035(4) 1.1703(3) 0.3659(3) 0.0373(12) Uani 1 1 d . . . . .
O20 O 0.8049(7) 0.9396(5) 0.2383(5) 0.0299(18) Uani 1 1 d . . . . .
O16 O 0.4986(7) 0.7669(6) 0.2785(5) 0.0313(18) Uani 1 1 d . . . . .
O14 O 0.4766(7) 0.6382(6) 0.4033(6) 0.034(2) Uani 1 1 d . . . . .
O43 O 0.8388(7) 1.1630(7) 0.2171(7) 0.043(2) Uani 1 1 d . . . . .
O6 O 0.9645(7) 0.6816(6) 0.3324(5) 0.0285(17) Uani 1 1 d . . . . .
O34 O 0.5964(8) 0.8076(6) 0.0423(5) 0.035(2) Uani 1 1 d . . . . .
O1 O 0.7044(7) 0.8805(5) 0.4703(5) 0.0319(18) Uani 1 1 d . . . . .
N5 N 0.6639(8) 0.6893(6) 0.4882(6) 0.026(2) Uani 1 1 d . . . . .
H5A H 0.634841 0.657552 0.453669 0.031 Uiso 1 1 calc R U . . .
H5B H 0.732917 0.681355 0.479715 0.031 Uiso 1 1 calc R U . . .
H5C H 0.649199 0.744441 0.477350 0.031 Uiso 1 1 calc R U . . .
O25 O 1.0423(7) 0.7386(6) 0.0959(5) 0.034(2) Uani 1 1 d . . . . .
O40 O 0.6040(6) 1.2560(5) 0.1874(5) 0.0263(17) Uani 1 1 d . . . . .
O11 O 0.6505(8) 0.5074(6) 0.4042(6) 0.039(2) Uani 1 1 d . . . . .
O30 O 0.7365(7) 0.5512(5) 0.1674(5) 0.0271(17) Uani 1 1 d . . . . .
O42 O 0.6533(7) 1.2080(6) 0.3078(5) 0.0335(19) Uani 1 1 d . . . . .
O28 O 0.9055(8) 0.5931(7) 0.0525(6) 0.041(2) Uani 1 1 d . . . . .
O41 O 0.7778(6) 1.2143(5) 0.1030(5) 0.0273(17) Uani 1 1 d . . . . .
O10 O 0.6805(8) 0.4115(5) 0.2762(6) 0.037(2) Uani 1 1 d . . . . .
O22 O 0.9668(9) 0.9211(7) 0.1091(6) 0.045(2) Uani 1 1 d . . . . .
N9 N 0.1663(8) 0.2172(8) -0.0224(6) 0.037(3) Uani 1 1 d . . . . .
H9A H 0.114558 0.223669 -0.053499 0.044 Uiso 1 1 calc R U . . .
H9B H 0.206045 0.172500 -0.039208 0.044 Uiso 1 1 calc R U . . .
H9C H 0.204907 0.264397 -0.029214 0.044 Uiso 1 1 calc R U . . .
O35 O 0.4113(7) 0.8088(7) 0.1343(6) 0.041(2) Uani 1 1 d . . . . .
O4 O 0.8844(7) 0.7502(6) 0.4788(6) 0.0334(19) Uani 1 1 d . . . . .
O17 O 0.4953(8) 0.8203(7) 0.4387(6) 0.043(2) Uani 1 1 d . . . . .
N3 N 0.5375(8) 1.3288(6) 0.0481(6) 0.027(2) Uani 1 1 d . . . . .
H3A H 0.526478 1.319100 -0.004432 0.033 Uiso 1 1 calc R U . . .
H3B H 0.544937 1.384882 0.052164 0.033 Uiso 1 1 calc R U . . .
H3C H 0.483204 1.310071 0.085392 0.033 Uiso 1 1 calc R U . . .
O15 O 0.3706(9) 0.6254(9) 0.2750(9) 0.064(4) Uani 1 1 d . . . . .
N6 N 0.6108(12) 0.5392(8) 0.5773(7) 0.047(3) Uani 1 1 d . . . . .
H6A H 0.624551 0.536278 0.520970 0.056 Uiso 1 1 calc R U . . .
H6B H 0.548721 0.516067 0.596368 0.056 Uiso 1 1 calc R U . . .
H6C H 0.659923 0.510494 0.601484 0.056 Uiso 1 1 calc R U . . .
O38 O 0.7427(9) 0.9526(7) 0.0818(7) 0.047(3) Uani 1 1 d . . . . .
O33 O 0.5491(10) 0.6766(6) 0.1592(7) 0.051(3) Uani 1 1 d . . . . .
O44 O 0.6225(10) 0.7693(6) 0.6338(6) 0.046(3) Uani 1 1 d . . . . .
N2 N 0.7243(8) 1.2853(7) -0.0445(6) 0.031(2) Uani 1 1 d . . . . .
H2A H 0.687078 1.258418 -0.077488 0.037 Uiso 1 1 calc R U . . .
H2B H 0.788747 1.263363 -0.049662 0.037 Uiso 1 1 calc R U . . .
H2C H 0.727108 1.340955 -0.060540 0.037 Uiso 1 1 calc R U . . .
N1 N 0.7194(8) 1.3769(6) 0.0935(6) 0.029(2) Uani 1 1 d . . . . .
H1A H 0.778278 1.386063 0.057537 0.035 Uiso 1 1 calc R U . . .
H1B H 0.733212 1.374335 0.146799 0.035 Uiso 1 1 calc R U . . .
H1C H 0.674359 1.419591 0.086411 0.035 Uiso 1 1 calc R U . . .
O45 O 0.7456(8) 0.6416(8) 0.6298(6) 0.045(2) Uani 1 1 d . . . . .
N10 N 0.0556(8) 0.1758(8) 0.2136(7) 0.038(3) Uani 1 1 d . . . . .
H10A H 0.029340 0.123138 0.221846 0.046 Uiso 1 1 calc R U . . .
H10B H 0.005621 0.213918 0.229334 0.046 Uiso 1 1 calc R U . . .
H10C H 0.107107 0.180062 0.244441 0.046 Uiso 1 1 calc R U . . .
Na58 Na 0.2439(7) 0.4287(6) 0.1076(6) 0.031(2) Uani 0.5 1 d . . P . .
O12 O 0.5518(10) 0.5428(9) 0.2703(7) 0.061(3) Uani 1 1 d . . . . .
O2 O 0.8942(9) 0.8953(8) 0.3724(9) 0.063(4) Uani 1 1 d . . . . .
O39 O 0.7595(11) 1.0259(6) 0.3889(7) 0.053(3) Uani 1 1 d . . . . .
O5 O 1.0636(7) 0.8090(7) 0.4071(7) 0.044(2) Uani 1 1 d . . . . .
O29 O 0.9101(10) 0.4503(8) 0.1449(8) 0.056(3) Uani 1 1 d . . . . .
O19 O 0.6296(9) 0.9166(8) 0.3236(7) 0.055(3) Uani 1 1 d . . . . .
O27 O 0.9985(13) 0.5908(8) 0.1945(8) 0.069(4) Uani 1 1 d . . . . .
O31 O 0.6860(8) 0.6280(6) 0.0233(6) 0.038(2) Uani 1 1 d . . . . .
O21 O 1.0115(8) 0.9926(6) 0.2403(7) 0.043(2) Uani 1 1 d . . . . .
N8 N 0.5541(9) 0.6260(7) 0.7217(7) 0.035(2) Uani 1 1 d . . . . .
H8A H 0.520759 0.576299 0.725213 0.042 Uiso 1 1 calc R U . . .
H8B H 0.509755 0.666769 0.741607 0.042 Uiso 1 1 calc R U . . .
H8C H 0.606253 0.621121 0.752563 0.042 Uiso 1 1 calc R U . . .
C2 C 0.7706(9) 1.1963(8) 0.1806(8) 0.030(2) Uani 1 1 d . . . . .
N4 N 0.6009(9) 1.1632(6) 0.0532(6) 0.030(2) Uani 1 1 d . . . . .
H4A H 0.619842 1.150714 -0.000799 0.036 Uiso 1 1 calc R U . . .
H4B H 0.531492 1.166611 0.064421 0.036 Uiso 1 1 calc R U . . .
H4C H 0.623955 1.122233 0.087467 0.036 Uiso 1 1 calc R U . . .
N7 N 0.4708(9) 0.6758(9) 0.5806(7) 0.039(3) Uani 1 1 d . . . . .
H7A H 0.467428 0.726574 0.552324 0.047 Uiso 1 1 calc R U . . .
H7B H 0.426488 0.675389 0.629195 0.047 Uiso 1 1 calc R U . . .
H7C H 0.453641 0.634756 0.549013 0.047 Uiso 1 1 calc R U . . .
C1 C 0.6687(8) 1.2213(7) 0.2316(7) 0.024(2) Uani 1 1 d . . . . .
O36 O 0.5551(11) 0.9055(8) 0.1791(8) 0.067(4) Uani 1 1 d . . . . .
N11 N 0.0048(11) 0.2812(8) 0.0841(8) 0.049(3) Uani 1 1 d . . . . .
H11A H 0.026535 0.317723 0.039965 0.058 Uiso 1 1 calc R U . . .
H11B H -0.008059 0.309666 0.131343 0.058 Uiso 1 1 calc R U . . .
H11C H -0.053440 0.255919 0.075285 0.058 Uiso 1 1 calc R U . . .
O24 O 1.1509(8) 0.6930(9) 0.2185(7) 0.051(3) Uani 1 1 d . . . . .
O8 O 1.0134(11) 0.5105(9) 0.3554(8) 0.066(3) Uani 1 1 d . . . . .
O9 O 0.8270(8) 0.5306(9) 0.2915(6) 0.055(3) Uani 1 1 d . . . . .
O23 O 0.9934(13) 0.8162(7) 0.2453(7) 0.066(4) Uani 1 1 d . . . . .
O7 O 0.8528(9) 0.5683(8) 0.4497(8) 0.053(3) Uani 1 1 d . . . . .
O53 O 0.9656(10) 1.1652(11) 0.4137(7) 0.070(4) Uani 1 1 d . . . . .
H53A H 1.021048 1.126266 0.383360 0.104 Uiso 1 1 d R U . . .
H53B H 0.967052 1.139131 0.473729 0.104 Uiso 1 1 d R U . . .
O32 O 0.5591(8) 0.5123(6) 0.0955(7) 0.043(2) Uani 1 1 d . . . . .
O47 O 0.8746(10) 0.7119(12) 0.6648(8) 0.079(5) Uani 1 1 d . . . . .
O57 O 0.145(4) 0.535(3) 0.048(3) 0.123(6) Uani 0.5 1 d . . P B .
H57A H 0.105192 0.572818 0.083341 0.185 Uiso 0.5 1 calc R U P . .
H57B H 0.145581 0.540497 -0.010114 0.185 Uiso 0.5 1 calc R U P . .
O023 O 0.6922(9) 0.8043(7) 0.1915(7) 0.042(4) Uani 0.96(4) 1 d . . . A 1
C4 C 0.7871(13) 0.7058(12) 0.6494(8) 0.049(4) Uani 1 1 d . . . . .
O3 O 0.7871(7) 0.7855(6) 0.3338(6) 0.033(3) Uani 0.90(4) 1 d . . . A 1
O37 O 0.6473(11) 1.0512(6) 0.1970(9) 0.062(3) Uani 1 1 d . . . . .
O18 O 0.4166(8) 0.9225(7) 0.3315(9) 0.058(3) Uani 1 1 d . . . . .
O49 O 0.2111(16) 0.1064(14) 0.1089(13) 0.037(4) Uiso 0.5 1 d . . P B .
O48 O 0.2017(15) 0.2697(12) 0.1248(11) 0.026(3) Uiso 0.5 1 d . . P B .
N12 N 0.0223(13) 0.1081(8) 0.0696(8) 0.053(4) Uani 1 1 d . . . . .
H12A H 0.027294 0.106141 0.013351 0.064 Uiso 1 1 calc R U . . .
H12B H -0.043896 0.118298 0.091544 0.064 Uiso 1 1 calc R U . . .
H12C H 0.043108 0.058079 0.091798 0.064 Uiso 1 1 calc R U . . .
O46 O 0.7431(13) 0.8500(9) 0.6722(9) 0.075(4) Uani 1 1 d . . . . .
O26 O 0.8536(8) 0.6917(7) 0.1971(6) 0.023(4) Uani 0.73(4) 1 d . . . A 1
O52 O 0.7295(12) 1.1822(12) 0.5056(9) 0.081(5) Uani 1 1 d . . . . .
H52A H 0.670275 1.143367 0.526884 0.122 Uiso 1 1 d R U . . .
H52B H 0.774695 1.165384 0.549041 0.122 Uiso 1 1 d R U . . .
O55 O 0.7922(14) 1.0818(12) -0.0615(13) 0.102(6) Uani 1 1 d . . . . .
C3 C 0.7154(16) 0.7827(12) 0.6517(9) 0.060(6) Uani 1 1 d . . . . .
Na62 Na 0.9284(15) 0.6101(12) 0.5616(12) 0.080(5) Uani 0.5 1 d . . P A .
O60 O 1.0178(17) 1.0036(12) 0.4118(17) 0.120(5) Uani 1 1 d . . . . .
O13 O 0.6653(8) 0.6588(7) 0.2973(6) 0.038(4) Uani 0.93(4) 1 d . . . A 1
O61 O 1.2011(17) 0.9868(12) 0.4147(17) 0.120(5) Uani 1 1 d . . . . .
O59 O 0.3503(14) 0.5410(16) 0.1262(17) 0.055(6) Uani 0.5 1 d . . P B -1
H59A H 0.401351 0.532792 0.161365 0.082 Uiso 0.5 1 calc R U P B -1
H59B H 0.341973 0.594329 0.098553 0.082 Uiso 0.5 1 calc R U P B -1
O63 O 0.4979(18) 0.9453(14) 0.5607(15) 0.123(6) Uani 1 1 d . . . . .
O56 O 0.500000 1.000000 0.000000 0.123(6) Uani 1 2 d S . P . .
C5 C 0.2965(18) 0.1538(17) 0.1310(15) 0.026(5) Uiso 0.5 1 d . . P . .
O50 O 0.371(2) 0.1124(17) 0.1437(18) 0.065(7) Uiso 0.5 1 d . . P B .
O51 O 0.229(2) 0.1425(19) 0.1146(17) 0.059(7) Uiso 0.5 1 d . . P B .
O54 O 0.354(2) 0.2930(16) 0.1578(16) 0.056(6) Uiso 0.5 1 d . . P B .
C6 C 0.2864(19) 0.239(2) 0.1391(15) 0.023(5) Uiso 0.5 1 d . . P B .
C23 C 0.302(2) 0.202(3) 0.1337(19) 0.039(6) Uiso 0.5 1 d . . P B .
O58 O 0.377(3) 0.223(2) 0.154(2) 0.079(8) Uiso 0.5 1 d . . P B .
O65 O 0.1707(19) 0.3016(16) 0.1250(15) 0.048(5) Uiso 0.5 1 d . . P B .
O64 O 0.294(4) 0.372(3) 0.163(3) 0.119(14) Uiso 0.5 1 d . . P B .
C29 C 0.258(4) 0.281(4) 0.141(3) 0.077(12) Uiso 0.5 1 d . . P B .
O62 O 1.069(6) 0.633(5) 0.529(5) 0.19(3) Uiso 0.5 1 d . . P . .
O68 O 0.6897(18) 0.7999(15) 0.3196(15) 0.053(5) Uiso 0.5 1 d . . P A -1
O66 O 0.769(2) 0.6408(19) 0.3091(19) 0.073(8) Uiso 0.5 1 d . . P A -1
O69 O 0.680(2) 0.7184(17) 0.1717(17) 0.062(6) Uiso 0.5 1 d . . P A -1
O67 O 0.869(2) 0.7745(19) 0.2092(19) 0.071(7) Uiso 0.5 1 d . . P A -1

loop_
_atom_site_aniso_label
_atom_site_aniso_U_11
_atom_site_aniso_U_22
_atom_site_aniso_U_33
_atom_site_aniso_U_23
_atom_site_aniso_U_13
_atom_site_aniso_U_12
Mo9 0.0359(5) 0.0213(4) 0.0258(5) -0.0020(3) -0.0047(4) -0.0086(4)
Mo7 0.0266(5) 0.0393(6) 0.0261(5) -0.0055(4) 0.0009(4) -0.0069(4)
Mo3 0.0517(7) 0.0272(5) 0.0286(5) -0.0004(4) -0.0020(4) -0.0126(4)
Mo5 0.0357(5) 0.0358(5) 0.0298(5) 0.0013(4) -0.0106(4) -0.0069(4)
Mo2 0.0410(6) 0.0397(6) 0.0333(6) -0.0020(4) -0.0021(4) -0.0116(5)
Mo6 0.0576(8) 0.0361(6) 0.0465(7) 0.0004(5) -0.0186(6) -0.0095(5)
Mo8 0.0441(7) 0.0457(7) 0.0443(7) -0.0048(5) -0.0009(5) -0.0083(5)
Mo4 0.0441(6) 0.0428(6) 0.0421(7) -0.0034(5) -0.0041(5) -0.0109(5)
V5 0.0183(8) 0.0110(7) 0.0190(8) 0.0007(6) -0.0019(6) -0.0065(6)
V1 0.0205(8) 0.0169(8) 0.0161(8) -0.0002(6) -0.0019(6) -0.0091(6)
Co2 0.0264(9) 0.0215(8) 0.0149(8) 0.0019(6) 0.0008(7) -0.0100(7)
Co1 0.0231(8) 0.0188(8) 0.0157(8) -0.0008(6) -0.0013(7) -0.0092(7)
V4 0.0228(9) 0.0324(10) 0.0105(8) -0.0012(7) -0.0040(7) -0.0090(7)
V3 0.0344(10) 0.0132(8) 0.0341(11) -0.0019(7) -0.0203(9) -0.0061(7)
Co3 0.0237(9) 0.0495(12) 0.0166(9) 0.0004(8) -0.0013(7) -0.0144(8)
V2 0.0315(10) 0.0216(9) 0.0376(12) -0.0071(8) -0.0042(9) -0.0030(8)
Na1 0.037(3) 0.042(3) 0.035(3) 0.001(2) -0.015(2) -0.006(2)
O20 0.041(5) 0.026(4) 0.022(4) 0.006(3) -0.008(4) -0.011(4)
O16 0.033(4) 0.036(5) 0.024(4) -0.002(3) 0.001(3) -0.009(4)
O14 0.035(5) 0.032(5) 0.033(5) -0.003(4) 0.005(4) -0.013(4)
O43 0.025(4) 0.062(6) 0.042(6) 0.007(5) -0.006(4) -0.002(4)
O6 0.033(4) 0.037(5) 0.016(4) 0.005(3) -0.006(3) 0.002(3)
O34 0.046(5) 0.036(5) 0.023(4) 0.007(4) -0.011(4) -0.011(4)
O1 0.040(5) 0.029(4) 0.027(4) 0.000(3) -0.005(4) -0.006(4)
N5 0.026(5) 0.025(5) 0.026(5) 0.006(4) -0.002(4) -0.007(4)
O25 0.030(4) 0.050(5) 0.022(4) -0.012(4) 0.001(3) -0.017(4)
O40 0.022(4) 0.031(4) 0.025(4) -0.003(3) -0.002(3) -0.006(3)
O11 0.055(6) 0.031(5) 0.031(5) 0.000(4) -0.006(4) -0.009(4)
O30 0.041(5) 0.023(4) 0.018(4) 0.000(3) -0.005(3) -0.010(3)
O42 0.039(5) 0.036(5) 0.023(4) 0.006(3) -0.001(4) -0.001(4)
O28 0.046(6) 0.047(6) 0.029(5) -0.004(4) -0.001(4) -0.019(4)
O41 0.023(4) 0.029(4) 0.029(4) -0.001(3) 0.000(3) -0.002(3)
O10 0.056(6) 0.023(4) 0.030(5) -0.005(3) 0.004(4) -0.008(4)
O22 0.055(6) 0.057(6) 0.019(4) 0.001(4) 0.003(4) -0.002(5)
N9 0.029(5) 0.064(8) 0.017(5) -0.006(5) 0.000(4) -0.013(5)
O35 0.035(5) 0.061(6) 0.032(5) -0.002(4) -0.019(4) -0.003(4)
O4 0.037(5) 0.036(5) 0.028(4) 0.002(4) -0.005(4) -0.007(4)
O17 0.044(6) 0.045(6) 0.039(5) 0.005(4) -0.004(4) -0.014(4)
N3 0.038(5) 0.029(5) 0.015(4) 0.003(4) -0.005(4) -0.003(4)
O15 0.034(6) 0.091(10) 0.068(8) -0.033(7) -0.001(5) -0.013(6)
N6 0.080(10) 0.034(6) 0.023(6) 0.001(5) 0.005(6) -0.010(6)
O38 0.056(6) 0.051(6) 0.036(5) 0.009(4) -0.012(5) -0.025(5)
O33 0.067(7) 0.032(5) 0.045(6) 0.002(4) 0.024(5) -0.008(5)
O44 0.080(8) 0.027(5) 0.029(5) -0.002(4) 0.004(5) -0.012(5)
N2 0.031(5) 0.038(6) 0.023(5) 0.000(4) -0.002(4) -0.010(4)
N1 0.034(5) 0.029(5) 0.024(5) 0.001(4) -0.002(4) -0.011(4)
O45 0.034(5) 0.071(7) 0.028(5) 0.006(5) -0.002(4) -0.008(5)
N10 0.027(5) 0.059(7) 0.028(6) 0.004(5) 0.002(4) -0.020(5)
Na58 0.031(5) 0.034(5) 0.025(5) 0.000(4) 0.006(4) -0.001(4)
O12 0.064(8) 0.088(9) 0.033(6) -0.011(6) -0.011(5) 0.021(7)
O2 0.037(6) 0.070(8) 0.072(8) 0.042(7) 0.006(5) 0.004(5)
O39 0.105(10) 0.022(4) 0.035(5) -0.002(4) -0.015(6) -0.007(5)
O5 0.032(5) 0.057(6) 0.044(6) 0.015(5) -0.017(4) -0.019(4)
O29 0.057(7) 0.054(7) 0.060(7) -0.020(6) -0.014(6) -0.001(5)
O19 0.044(6) 0.081(8) 0.042(6) 0.028(6) -0.018(5) -0.028(6)
O27 0.109(11) 0.057(7) 0.050(7) 0.010(6) -0.040(7) -0.041(7)
O31 0.042(5) 0.046(5) 0.025(4) -0.007(4) 0.001(4) -0.002(4)
O21 0.054(6) 0.033(5) 0.042(6) 0.003(4) -0.011(5) -0.015(4)
N8 0.036(6) 0.041(6) 0.027(5) -0.001(4) -0.002(4) -0.019(5)
C2 0.024(6) 0.031(6) 0.032(6) 0.000(5) 0.000(5) -0.009(5)
N4 0.045(6) 0.028(5) 0.020(5) 0.001(4) -0.010(4) -0.015(4)
N7 0.037(6) 0.060(8) 0.017(5) 0.000(5) 0.004(4) 0.003(5)
C1 0.021(5) 0.026(5) 0.025(6) -0.005(4) -0.005(4) -0.005(4)
O36 0.078(9) 0.064(8) 0.055(7) -0.018(6) 0.020(6) -0.051(7)
N11 0.066(9) 0.043(7) 0.030(6) 0.010(5) 0.012(6) -0.001(6)
O24 0.031(5) 0.088(9) 0.034(5) 0.006(5) -0.004(4) -0.008(5)
O8 0.073(9) 0.074(9) 0.054(8) -0.013(6) -0.019(7) 0.002(7)
O9 0.031(5) 0.106(10) 0.029(5) -0.016(6) 0.001(4) -0.017(6)
O23 0.141(13) 0.036(6) 0.027(5) -0.006(4) -0.031(7) 0.002(7)
O7 0.057(7) 0.054(7) 0.049(7) -0.003(5) -0.007(5) -0.003(5)
O53 0.056(7) 0.129(13) 0.027(6) 0.003(7) -0.018(5) -0.025(8)
O32 0.042(5) 0.033(5) 0.058(7) -0.023(5) -0.008(5) -0.008(4)
O47 0.052(7) 0.151(15) 0.037(6) 0.007(8) -0.019(6) -0.036(8)
O57 0.123(13) 0.114(12) 0.146(15) -0.075(11) -0.034(11) -0.008(10)
O023 0.049(7) 0.037(6) 0.040(6) 0.001(4) -0.008(5) -0.009(4)
C4 0.059(10) 0.070(11) 0.016(6) 0.002(6) 0.001(6) -0.017(8)
O3 0.028(5) 0.039(6) 0.032(6) -0.001(4) -0.004(4) -0.013(4)
O37 0.082(9) 0.023(5) 0.086(9) 0.006(5) -0.035(7) -0.016(5)
O18 0.038(6) 0.044(6) 0.092(10) 0.015(6) -0.021(6) -0.002(5)
N12 0.090(11) 0.043(7) 0.026(6) -0.002(5) -0.006(6) -0.021(7)
O46 0.106(11) 0.064(8) 0.055(8) -0.007(6) -0.008(7) -0.049(8)
O26 0.028(6) 0.023(6) 0.017(6) -0.005(4) -0.001(4) -0.006(4)
O52 0.061(8) 0.136(15) 0.048(8) -0.020(8) -0.005(6) -0.008(9)
O55 0.087(12) 0.088(12) 0.116(15) -0.015(10) 0.036(11) 0.016(9)
C3 0.090(13) 0.069(11) 0.020(6) -0.002(7) -0.001(7) -0.061(11)
Na62 0.089(12) 0.081(11) 0.075(11) 0.015(9) -0.037(10) 0.014(9)
O60 0.106(11) 0.063(7) 0.183(16) 0.017(8) -0.003(10) -0.016(7)
O13 0.041(6) 0.039(6) 0.034(6) 0.001(4) -0.001(4) -0.009(4)
O61 0.106(11) 0.063(7) 0.183(16) 0.017(8) -0.003(10) -0.016(7)
O59 0.020(9) 0.067(15) 0.082(17) -0.018(13) -0.017(10) -0.012(9)
O63 0.123(13) 0.114(12) 0.146(15) -0.075(11) -0.034(11) -0.008(10)
O56 0.123(13) 0.114(12) 0.146(15) -0.075(11) -0.034(11) -0.008(10)

loop_
_atom_type_symbol
_atom_type_description
_atom_type_scat_dispersion_real
_atom_type_scat_dispersion_imag
_atom_type_scat_source
C C 0.0181 0.0091 'International Tables Vol C Tables 4.2.6.8 and 6.1.1.4'
H H 0.0000 0.0000 'International Tables Vol C Tables 4.2.6.8 and 6.1.1.4'
Co Co -2.3653 3.6143 'International Tables Vol C Tables 4.2.6.8 and 6.1.1.4'
Mo Mo -0.0483 2.7339 'International Tables Vol C Tables 4.2.6.8 and 6.1.1.4'
N N 0.0311 0.0180 'International Tables Vol C Tables 4.2.6.8 and 6.1.1.4'
Na Na 0.1353 0.1239 'International Tables Vol C Tables 4.2.6.8 and 6.1.1.4'
O O 0.0492 0.0322 'International Tables Vol C Tables 4.2.6.8 and 6.1.1.4'
V V 0.0687 2.1097 'International Tables Vol C Tables 4.2.6.8 and 6.1.1.4'

loop_
_exptl_crystal_face_index_h
_exptl_crystal_face_index_k
_exptl_crystal_face_index_l
_exptl_crystal_face_perp_dist
-1 -2 0 0.0153
1 2 0 0.0153
2 -1 0 0.0153
-2 1 0 0.0116
0 0 1 0.0701
0 0 -1 0.0742

loop_
_geom_angle_atom_site_label_1
_geom_angle_atom_site_label_2
_geom_angle_atom_site_label_3
_geom_angle
_geom_angle_site_symmetry_1
_geom_angle_site_symmetry_3
_geom_angle_publ_flag
O20 Mo9 O3 76.0(3) . . ?
O20 Mo9 O68 76.0(6) . . ?
O1 Mo9 O20 162.8(4) . . ?
O1 Mo9 O2 100.3(5) . . ?
O1 Mo9 O39 104.0(5) . . ?
O1 Mo9 O19 98.2(4) . . ?
O1 Mo9 O3 88.0(4) . . ?
O1 Mo9 O68 87.1(7) . . ?
O2 Mo9 O20 80.1(5) . . ?
O2 Mo9 O19 148.3(7) . . ?
O2 Mo9 O3 69.1(5) . . ?
O2 Mo9 O68 101.7(7) . . ?
O39 Mo9 O20 92.9(4) . . ?
O39 Mo9 O2 97.6(7) . . ?
O39 Mo9 O19 102.6(6) . . ?
O39 Mo9 O3 163.7(5) . . ?
O39 Mo9 O68 155.6(7) . . ?
O19 Mo9 O20 74.7(4) . . ?
O19 Mo9 O3 86.2(5) . . ?
O19 Mo9 O68 53.8(7) . . ?
O3 Mo9 O68 33.1(6) . . ?
O6 Mo7 O26 76.0(3) . . ?
O6 Mo7 O67 77.3(8) . . ?
O25 Mo7 O6 162.8(4) . . ?
O25 Mo7 O27 99.7(5) . . ?
O25 Mo7 O23 99.0(5) . . ?
O25 Mo7 O26 88.3(4) . . ?
O25 Mo7 O67 85.8(8) . . ?
O27 Mo7 O6 81.7(5) . . ?
O27 Mo7 O23 149.3(7) . . ?
O27 Mo7 O26 69.9(6) . . ?
O27 Mo7 O67 103.8(9) . . ?
O24 Mo7 O6 92.7(4) . . ?
O24 Mo7 O25 104.1(5) . . ?
O24 Mo7 O27 96.2(7) . . ?
O24 Mo7 O23 102.5(7) . . ?
O24 Mo7 O26 163.1(5) . . ?
O24 Mo7 O67 155.9(9) . . ?
O23 Mo7 O6 73.5(4) . . ?
O23 Mo7 O26 86.6(6) . . ?
O23 Mo7 O67 53.8(9) . . ?
O67 Mo7 O26 34.0(8) . . ?
O11 Mo3 O30 166.2(4) . . ?
O11 Mo3 O10 103.8(4) . . ?
O11 Mo3 O12 96.5(5) . . ?
O11 Mo3 O9 102.6(5) . . ?
O11 Mo3 O13 89.7(4) . . ?
O11 Mo3 O66 90.0(8) . . ?
O30 Mo3 O13 76.7(3) . . ?
O30 Mo3 O66 77.5(8) . . ?
O10 Mo3 O30 90.0(4) . . ?
O10 Mo3 O12 93.8(6) . . ?
O10 Mo3 O9 103.4(6) . . ?
O10 Mo3 O13 160.3(4) . . ?
O10 Mo3 O66 155.1(8) . . ?
O12 Mo3 O30 81.4(4) . . ?
O12 Mo3 O13 70.1(5) . . ?
O12 Mo3 O66 105.2(9) . . ?
O9 Mo3 O30 74.5(4) . . ?
O9 Mo3 O12 150.2(6) . . ?
O9 Mo3 O13 87.2(5) . . ?
O9 Mo3 O66 52.8(9) . . ?
O13 Mo3 O66 35.3(8) . . ?
O16 Mo5 O023 75.7(4) . . ?
O16 Mo5 O69 77.9(7) . . ?
O34 Mo5 O16 164.7(4) . . ?
O34 Mo5 O33 98.9(5) . . ?
O34 Mo5 O36 100.8(5) . . ?
O34 Mo5 O023 90.8(4) . . ?
O34 Mo5 O69 87.0(8) . . ?
O35 Mo5 O16 90.4(4) . . ?
O35 Mo5 O34 104.3(5) . . ?
O35 Mo5 O33 102.1(5) . . ?
O35 Mo5 O36 96.0(6) . . ?
O35 Mo5 O023 160.8(4) . . ?
O35 Mo5 O69 153.8(8) . . ?
O33 Mo5 O16 73.6(4) . . ?
O33 Mo5 O023 86.8(5) . . ?
O33 Mo5 O69 52.2(8) . . ?
O36 Mo5 O16 81.3(4) . . ?
O36 Mo5 O33 149.0(6) . . ?
O36 Mo5 O023 69.2(6) . . ?
O36 Mo5 O69 105.1(8) . . ?
O023 Mo5 O69 36.0(7) . . ?
O6 Mo2 O23 72.7(4) . . ?
O6 Mo2 O3 83.3(4) . . ?
O4 Mo2 O6 100.2(4) . . ?
O4 Mo2 O2 102.9(5) . . ?
O4 Mo2 O5 102.1(5) . . ?
O4 Mo2 O23 165.6(5) . . ?
O4 Mo2 O3 89.0(4) . . ?
O2 Mo2 O6 143.3(5) . . ?
O2 Mo2 O23 78.1(5) . . ?
O2 Mo2 O3 69.2(5) . . ?
O5 Mo2 O6 104.9(5) . . ?
O5 Mo2 O2 97.6(6) . . ?
O5 Mo2 O23 91.9(5) . . ?
O5 Mo2 O3 164.6(4) . . ?
O23 Mo2 O3 77.9(5) . . ?
O20 Mo6 O19 73.0(4) . . ?
O20 Mo6 O023 83.4(4) . . ?
O38 Mo6 O20 99.4(5) . . ?
O38 Mo6 O19 165.4(5) . . ?
O38 Mo6 O36 102.4(5) . . ?
O38 Mo6 O023 89.7(5) . . ?
O19 Mo6 O023 77.2(4) . . ?
O36 Mo6 O20 144.4(5) . . ?
O36 Mo6 O19 79.0(5) . . ?
O36 Mo6 O023 69.1(6) . . ?
O37 Mo6 O20 104.1(5) . . ?
O37 Mo6 O38 103.7(6) . . ?
O37 Mo6 O19 90.4(6) . . ?
O37 Mo6 O36 97.7(7) . . ?
O37 Mo6 O023 163.1(6) . . ?
O30 Mo8 O9 73.1(4) . . ?
O30 Mo8 O26 83.0(4) . . ?
O28 Mo8 O30 99.1(4) . . ?
O28 Mo8 O27 100.5(5) . . ?
O28 Mo8 O9 165.4(5) . . ?
O28 Mo8 O26 89.1(4) . . ?
O29 Mo8 O30 100.9(5) . . ?
O29 Mo8 O28 102.7(6) . . ?
O29 Mo8 O27 101.3(6) . . ?
O29 Mo8 O9 91.0(6) . . ?
O29 Mo8 O26 166.7(5) . . ?
O27 Mo8 O30 146.1(6) . . ?
O27 Mo8 O9 81.3(5) . . ?
O27 Mo8 O26 70.1(6) . . ?
O9 Mo8 O26 77.8(4) . . ?
O16 Mo4 O33 72.3(4) . . ?
O16 Mo4 O13 82.5(4) . . ?
O14 Mo4 O16 100.2(4) . . ?
O14 Mo4 O15 104.0(6) . . ?
O14 Mo4 O33 164.2(4) . . ?
O14 Mo4 O12 100.7(5) . . ?
O14 Mo4 O13 87.4(4) . . ?
O15 Mo4 O16 103.6(6) . . ?
O15 Mo4 O33 91.4(6) . . ?
O15 Mo4 O12 97.0(6) . . ?
O15 Mo4 O13 165.7(5) . . ?
O33 Mo4 O13 78.0(4) . . ?
O12 Mo4 O16 146.0(5) . . ?
O12 Mo4 O33 80.5(5) . . ?
O12 Mo4 O13 72.0(5) . . ?
O30 V5 O69 80.3(7) . . ?
O33 V5 O30 121.8(5) . . ?
O33 V5 O69 52.4(8) . . ?
O31 V5 O30 102.5(4) . . ?
O31 V5 O33 107.5(5) . . ?
O31 V5 O32 102.7(5) . . ?
O31 V5 O69 88.9(7) . . ?
O32 V5 O30 108.4(5) . . ?
O32 V5 O33 111.8(5) . . ?
O32 V5 O69 163.2(8) . . ?
O023 V1 O13 109.4(5) . . ?
O023 V1 O66 156.5(11) . . ?
O023 V1 O69 48.9(9) . . ?
O023 V1 O67 89.6(11) . . ?
O3 V1 O023 109.5(5) . . ?
O3 V1 O13 107.4(5) . . ?
O3 V1 O66 88.5(11) . . ?
O3 V1 O69 156.6(10) . . ?
O3 V1 O67 78.0(11) . . ?
O26 V1 O023 109.4(5) . . ?
O26 V1 O3 110.3(5) . . ?
O26 V1 O13 110.9(5) . . ?
O26 V1 O66 76.5(11) . . ?
O26 V1 O69 88.3(10) . . ?
O26 V1 O67 47.3(11) . . ?
O13 V1 O66 49.0(11) . . ?
O13 V1 O69 77.2(10) . . ?
O13 V1 O67 156.2(11) . . ?
O68 V1 O023 76.2(9) . . ?
O68 V1 O3 47.6(9) . . ?
O68 V1 O26 155.9(9) . . ?
O68 V1 O13 88.0(9) . . ?
O68 V1 O66 108.0(13) . . ?
O68 V1 O69 111.1(12) . . ?
O68 V1 O67 111.0(13) . . ?
O66 V1 O69 110.2(14) . . ?
O66 V1 O67 109.3(14) . . ?
O67 V1 O69 107.2(14) . . ?
N6 Co2 N5 89.9(5) . . ?
N6 Co2 N8 91.7(5) . . ?
N6 Co2 N7 93.4(6) . . ?
O44 Co2 N5 89.6(4) . . ?
O44 Co2 N6 174.1(6) . . ?
O44 Co2 N8 88.9(5) . . ?
O44 Co2 N7 92.5(6) . . ?
O45 Co2 N5 90.0(4) . . ?
O45 Co2 N6 89.2(6) . . ?
O45 Co2 O44 84.9(5) . . ?
O45 Co2 N8 90.4(5) . . ?
O45 Co2 N7 177.4(6) . . ?
N8 Co2 N5 178.4(5) . . ?
N7 Co2 N5 89.9(4) . . ?
N7 Co2 N8 89.6(5) . . ?
O40 Co1 N3 90.7(4) . . ?
O40 Co1 N2 176.6(4) . . ?
O40 Co1 N1 89.2(4) . . ?
O40 Co1 N4 89.2(4) . . ?
O41 Co1 O40 85.4(4) . . ?
O41 Co1 N3 175.8(4) . . ?
O41 Co1 N2 91.6(4) . . ?
O41 Co1 N1 88.3(4) . . ?
O41 Co1 N4 90.5(4) . . ?
N3 Co1 N2 92.3(5) . . ?
N3 Co1 N1 90.3(5) . . ?
N3 Co1 N4 90.8(5) . . ?
N2 Co1 N1 89.1(4) . . ?
N4 Co1 N2 92.4(4) . . ?
N4 Co1 N1 178.1(4) . . ?
O20 V4 O67 79.6(8) . . ?
O22 V4 O20 104.8(5) . . ?
O22 V4 O21 103.5(5) . . ?
O22 V4 O23 106.7(6) . . ?
O22 V4 O67 90.1(8) . . ?
O21 V4 O20 108.8(5) . . ?
O21 V4 O23 110.0(6) . . ?
O21 V4 O67 161.2(8) . . ?
O23 V4 O20 121.4(6) . . ?
O23 V4 O67 52.6(9) . . ?
O16 V3 O68 79.8(6) . . ?
O17 V3 O16 104.0(5) . . ?
O17 V3 O19 107.9(5) . . ?
O17 V3 O68 91.6(7) . . ?
O19 V3 O16 123.7(6) . . ?
O19 V3 O68 54.6(7) . . ?
O18 V3 O16 107.1(6) . . ?
O18 V3 O17 102.4(6) . . ?
O18 V3 O19 109.6(6) . . ?
O18 V3 O68 162.1(7) . . ?
N9 Co3 O49 90.3(7) . . ?
N9 Co3 O65 91.7(8) . . ?
N10 Co3 N9 178.0(6) . . ?
N10 Co3 O49 87.7(7) . . ?
N10 Co3 N12 89.0(5) . . ?
N10 Co3 O65 88.6(8) . . ?
N11 Co3 N9 90.7(5) . . ?
N11 Co3 N10 91.3(5) . . ?
N11 Co3 O49 177.0(8) . . ?
N11 Co3 N12 92.2(7) . . ?
N11 Co3 O65 76.7(9) . . ?
O48 Co3 N9 90.2(6) . . ?
O48 Co3 N10 89.4(6) . . ?
O48 Co3 N11 95.8(8) . . ?
O48 Co3 O49 87.0(9) . . ?
O48 Co3 N12 171.9(8) . . ?
O48 Co3 O51 68.2(12) . . ?
O48 Co3 O65 19.1(7) . . ?
N12 Co3 N9 91.1(5) . . ?
N12 Co3 O49 85.0(8) . . ?
N12 Co3 O65 168.6(9) . . ?
O51 Co3 N9 89.3(9) . . ?
O51 Co3 N10 88.7(9) . . ?
O51 Co3 N11 163.9(11) . . ?
O51 Co3 O49 18.9(9) . . ?
O51 Co3 N12 103.9(11) . . ?
O51 Co3 O65 87.2(13) . . ?
O65 Co3 O49 106.1(10) . . ?
O6 V2 Na62 82.9(4) . . ?
O6 V2 O66 80.4(8) . . ?
O8 V2 O6 106.5(6) . . ?
O8 V2 O9 111.4(7) . . ?
O8 V2 O7 105.0(7) . . ?
O8 V2 Na62 87.0(5) . . ?
O8 V2 O66 162.5(9) . . ?
O9 V2 O6 122.4(5) . . ?
O9 V2 Na62 139.3(5) . . ?
O9 V2 O66 53.0(9) . . ?
O7 V2 O6 104.8(5) . . ?
O7 V2 O9 105.4(5) . . ?
O7 V2 Na62 33.9(5) . . ?
O7 V2 O66 88.2(9) . . ?
O66 V2 Na62 110.0(8) . . ?
O43 Na1 C2 21.6(3) . . ?
O43 Na1 C1 50.1(3) . . ?
O42 Na1 O43 71.0(3) . . ?
O42 Na1 O39 93.8(4) . . ?
O42 Na1 C2 50.0(3) . . ?
O42 Na1 C1 21.5(3) . . ?
O42 Na1 O53 166.6(5) . . ?
O39 Na1 O43 93.4(4) . . ?
O39 Na1 C2 98.8(4) . . ?
O39 Na1 C1 99.1(4) . . ?
O39 Na1 O53 99.4(6) . . ?
C1 Na1 C2 28.7(3) . . ?
O53 Na1 O43 106.1(4) . . ?
O53 Na1 C2 125.1(4) . . ?
O53 Na1 C1 150.6(4) . . ?
O52 Na1 O43 166.6(5) . . ?
O52 Na1 O42 95.8(5) . . ?
O52 Na1 O39 85.5(6) . . ?
O52 Na1 C2 145.5(5) . . ?
O52 Na1 C1 116.8(5) . . ?
O52 Na1 O53 87.3(5) . . ?
Mo6 O20 Mo9 107.4(4) . . ?
V4 O20 Mo9 111.2(4) . . ?
V4 O20 Mo6 139.3(5) . . ?
Mo4 O16 Mo5 107.7(4) . . ?
V3 O16 Mo5 111.6(4) . . ?
V3 O16 Mo4 138.2(5) . . ?
C2 O43 Na1 113.0(9) . . ?
Mo2 O6 Mo7 108.9(4) . . ?
V2 O6 Mo7 111.5(4) . . ?
V2 O6 Mo2 137.1(5) . . ?
Co2 N5 H5A 109.5 . . ?
Co2 N5 H5B 109.5 . . ?
Co2 N5 H5C 109.5 . . ?
H5A N5 H5B 109.5 . . ?
H5A N5 H5C 109.5 . . ?
H5B N5 H5C 109.5 . . ?
C1 O40 Co1 112.3(7) . . ?
Mo8 O30 Mo3 105.5(4) . . ?
V5 O30 Mo3 111.6(4) . . ?
V5 O30 Mo8 140.6(5) . . ?
C1 O42 Na1 113.5(8) . . ?
C2 O41 Co1 113.2(8) . . ?
Co3 N9 H9A 109.5 . . ?
Co3 N9 H9B 109.5 . . ?
Co3 N9 H9C 109.5 . . ?
H9A N9 H9B 109.5 . . ?
H9A N9 H9C 109.5 . . ?
H9B N9 H9C 109.5 . . ?
Mo2 O4 Na62 125.1(7) . . ?
Co1 N3 H3A 109.5 . . ?
Co1 N3 H3B 109.5 . . ?
Co1 N3 H3C 109.5 . . ?
H3A N3 H3B 109.5 . . ?
H3A N3 H3C 109.5 . . ?
H3B N3 H3C 109.5 . . ?
Co2 N6 H6A 109.5 . . ?
Co2 N6 H6B 109.5 . . ?
Co2 N6 H6C 109.5 . . ?
H6A N6 H6B 109.5 . . ?
H6A N6 H6C 109.5 . . ?
H6B N6 H6C 109.5 . . ?
Mo5 O33 Mo4 105.3(5) . . ?
V5 O33 Mo5 138.4(6) . . ?
V5 O33 Mo4 111.0(5) . . ?
C3 O44 Co2 111.0(12) . . ?
Co1 N2 H2A 109.5 . . ?
Co1 N2 H2B 109.5 . . ?
Co1 N2 H2C 109.5 . . ?
H2A N2 H2B 109.5 . . ?
H2A N2 H2C 109.5 . . ?
H2B N2 H2C 109.5 . . ?
Co1 N1 H1A 109.5 . . ?
Co1 N1 H1B 109.5 . . ?
Co1 N1 H1C 109.5 . . ?
H1A N1 H1B 109.5 . . ?
H1A N1 H1C 109.5 . . ?
H1B N1 H1C 109.5 . . ?
Co2 O45 Na62 141.8(6) . . ?
C4 O45 Co2 116.2(12) . . ?
C4 O45 Na62 82.1(11) . . ?
Co3 N10 H10A 109.5 . . ?
Co3 N10 H10B 109.5 . . ?
Co3 N10 H10C 109.5 . . ?
H10A N10 H10B 109.5 . . ?
H10A N10 H10C 109.5 . . ?
H10B N10 H10C 109.5 . . ?
O31 Na58 O48 74.3(5) 2_665 . ?
O31 Na58 O54 77.7(7) 2_665 . ?
O31 Na58 C6 71.4(6) 2_665 . ?
O57 Na58 O31 95.5(11) . 2_665 ?
O57 Na58 O48 125.9(11) . . ?
O57 Na58 O54 172.1(11) . . ?
O57 Na58 C6 148.2(11) . . ?
O57 Na58 C29 144.8(17) . . ?
O48 Na58 O54 48.6(7) . . ?
O48 Na58 C6 23.6(6) . . ?
O59 Na58 O31 106.5(7) . 2_665 ?
O59 Na58 O57 84.0(12) . . ?
O59 Na58 O48 150.1(9) . . ?
O59 Na58 O54 101.8(9) . . ?
O59 Na58 C6 127.1(8) . . ?
O59 Na58 C29 131.2(16) . . ?
O54 Na58 C6 25.4(7) . . ?
O65 Na58 O31 80.2(7) . 2_665 ?
O65 Na58 O57 114.5(13) . . ?
O65 Na58 O48 13.0(7) . . ?
O65 Na58 O59 160.1(10) . . ?
O65 Na58 O54 60.7(9) . . ?
O65 Na58 C6 36.3(8) . . ?
O65 Na58 C29 31.0(14) . . ?
O64 Na58 O31 98(2) . 2_665 ?
O64 Na58 O57 166(2) . . ?
O64 Na58 O48 59(2) . . ?
O64 Na58 O59 92(2) . . ?
O64 Na58 O54 21(2) . . ?
O64 Na58 C6 40(2) . . ?
O64 Na58 O65 68(2) . . ?
O64 Na58 C29 41(2) . . ?
C29 Na58 O31 75.9(13) . 2_665 ?
C29 Na58 O48 19.0(13) . . ?
C29 Na58 O54 29.7(14) . . ?
C29 Na58 C6 6.5(14) . . ?
Mo4 O12 Mo3 120.6(7) . . ?
Mo2 O2 Mo9 123.6(7) . . ?
Mo9 O39 Na1 161.6(7) . . ?
Mo9 O19 Mo6 103.9(5) . . ?
V3 O19 Mo9 137.8(6) . . ?
V3 O19 Mo6 111.7(5) . . ?
Mo8 O27 Mo7 123.3(8) . . ?
V5 O31 Na58 138.6(6) . 2_665 ?
Co2 N8 H8A 109.5 . . ?
Co2 N8 H8B 109.5 . . ?
Co2 N8 H8C 109.5 . . ?
H8A N8 H8B 109.5 . . ?
H8A N8 H8C 109.5 . . ?
H8B N8 H8C 109.5 . . ?
O43 C2 Na1 45.4(7) . . ?
O43 C2 O41 125.7(12) . . ?
O43 C2 C1 119.3(11) . . ?
O41 C2 Na1 166.6(8) . . ?
O41 C2 C1 114.9(11) . . ?
C1 C2 Na1 74.6(7) . . ?
Co1 N4 H4A 109.5 . . ?
Co1 N4 H4B 109.5 . . ?
Co1 N4 H4C 109.5 . . ?
H4A N4 H4B 109.5 . . ?
H4A N4 H4C 109.5 . . ?
H4B N4 H4C 109.5 . . ?
Co2 N7 H7A 109.5 . . ?
Co2 N7 H7B 109.5 . . ?
Co2 N7 H7C 109.5 . . ?
H7A N7 H7B 109.5 . . ?
H7A N7 H7C 109.5 . . ?
H7B N7 H7C 109.5 . . ?
O40 C1 Na1 166.4(8) . . ?
O40 C1 C2 114.0(10) . . ?
O42 C1 Na1 45.0(6) . . ?
O42 C1 O40 125.2(11) . . ?
O42 C1 C2 120.8(11) . . ?
C2 C1 Na1 76.7(7) . . ?
Mo6 O36 Mo5 123.2(8) . . ?
Co3 N11 H11A 109.5 . . ?
Co3 N11 H11B 109.5 . . ?
Co3 N11 H11C 109.5 . . ?
H11A N11 H11B 109.5 . . ?
H11A N11 H11C 109.5 . . ?
H11B N11 H11C 109.5 . . ?
V2 O8 Na62 140.6(10) . 2_766 ?
Mo3 O9 Mo8 105.8(5) . . ?
V2 O9 Mo3 137.8(6) . . ?
V2 O9 Mo8 111.2(5) . . ?
Mo7 O23 Mo2 104.2(5) . . ?
V4 O23 Mo7 138.1(6) . . ?
V4 O23 Mo2 112.0(6) . . ?
V2 O7 Na62 122.5(8) . . ?
Na1 O53 H53A 116.6 . . ?
Na1 O53 H53B 116.5 . . ?
H53A O53 H53B 97.1 . . ?
C4 O47 Na62 88.3(12) . . ?
Na58 O57 H57A 120.0 . . ?
Na58 O57 H57B 120.0 . . ?
H57A O57 H57B 120.0 . . ?
Mo5 O023 Mo6 91.9(4) . . ?
V1 O023 Mo5 130.5(5) . . ?
V1 O023 Mo6 131.0(6) . . ?
O69 O023 Mo5 72.8(12) . . ?
O69 O023 Mo6 161.0(13) . . ?
O69 O023 V1 67.8(12) . . ?
O45 C4 C3 112.3(14) . . ?
O45 C4 Na62 70.5(10) . . ?
O47 C4 O45 127(2) . . ?
O47 C4 C3 120.4(17) . . ?
O47 C4 Na62 64.6(12) . . ?
C3 C4 Na62 148.8(10) . . ?
Mo9 O3 Mo2 91.1(3) . . ?
V1 O3 Mo9 130.7(6) . . ?
V1 O3 Mo2 130.3(6) . . ?
O68 O3 Mo9 76.2(11) . . ?
O68 O3 Mo2 165.5(12) . . ?
O68 O3 V1 64.2(11) . . ?
C5 O49 Co3 101.3(16) . . ?
O51 O49 Co3 69(3) . . ?
O51 O49 C5 32(3) . . ?
Co3 O48 Na58 139.0(10) . . ?
C6 O48 Co3 117.3(19) . . ?
C6 O48 Na58 100.9(17) . . ?
C6 O48 C23 17.1(15) . . ?
C23 O48 Co3 100.4(16) . . ?
C23 O48 Na58 116.6(15) . . ?
O65 O48 Co3 93(3) . . ?
O65 O48 Na58 51(3) . . ?
O65 O48 C6 149(4) . . ?
O65 O48 C23 166(4) . . ?
O65 O48 C29 112(5) . . ?
C29 O48 Co3 154(5) . . ?
C29 O48 Na58 67(4) . . ?
C29 O48 C6 37(4) . . ?
C29 O48 C23 54(4) . . ?
Co3 N12 H12A 109.5 . . ?
Co3 N12 H12B 109.5 . . ?
Co3 N12 H12C 109.5 . . ?
H12A N12 H12B 109.5 . . ?
H12A N12 H12C 109.5 . . ?
H12B N12 H12C 109.5 . . ?
Mo7 O26 Mo8 90.9(4) . . ?
V1 O26 Mo7 130.8(5) . . ?
V1 O26 Mo8 130.4(5) . . ?
O67 O26 Mo7 72.8(13) . . ?
O67 O26 Mo8 161.6(15) . . ?
O67 O26 V1 68.1(14) . . ?
Na1 O52 H52A 115.9 . . ?
Na1 O52 H52B 116.0 . . ?
H52A O52 H52B 98.2 . . ?
O44 C3 C4 115.5(13) . . ?
O46 C3 O44 124(2) . . ?
O46 C3 C4 120.6(19) . . ?
O4 Na62 V2 69.7(4) . . ?
O4 Na62 C4 66.6(6) . . ?
O45 Na62 V2 106.5(6) . . ?
O45 Na62 O4 77.7(6) . . ?
O45 Na62 C4 27.4(5) . . ?
O8 Na62 V2 114.7(7) 2_766 . ?
O8 Na62 O4 172.8(10) 2_766 . ?
O8 Na62 O45 105.6(8) 2_766 . ?
O8 Na62 C4 113.4(9) 2_766 . ?
O7 Na62 V2 23.5(4) . . ?
O7 Na62 O4 74.4(6) . . ?
O7 Na62 O45 85.5(7) . . ?
O7 Na62 O8 112.0(9) . 2_766 ?
O7 Na62 O47 131.4(9) . . ?
O7 Na62 C4 105.6(8) . . ?
O47 Na62 V2 141.0(7) . . ?
O47 Na62 O4 73.3(7) . . ?
O47 Na62 O45 52.8(6) . . ?
O47 Na62 O8 103.4(8) . 2_766 ?
O47 Na62 C4 27.1(5) . . ?
C4 Na62 V2 121.1(6) . . ?
O62 Na62 V2 88(2) . . ?
O62 Na62 O4 89(2) . . ?
O62 Na62 O45 155(3) . . ?
O62 Na62 O8 85(2) . 2_766 ?
O62 Na62 O7 111(2) . . ?
O62 Na62 O47 103(2) . . ?
O62 Na62 C4 128(2) . . ?
Mo4 O13 Mo3 91.7(4) . . ?
V1 O13 Mo3 128.5(6) . . ?
V1 O13 Mo4 131.4(6) . . ?
O66 O13 Mo3 72.5(13) . . ?
O66 O13 Mo4 162.6(14) . . ?
O66 O13 V1 65.9(13) . . ?
Na58 O59 H59A 120.0 . . ?
Na58 O59 H59B 120.0 . . ?
H59A O59 H59B 120.0 . . ?
O49 C5 O58 168(2) . . ?
O50 C5 O49 115(3) . . ?
O50 C5 C6 125(3) . . ?
O50 C5 O58 76(2) . . ?
O51 C5 O49 20(2) . . ?
O51 C5 O50 136(4) . . ?
O51 C5 C6 99(3) . . ?
O51 C5 O58 148(3) . . ?
C6 C5 O49 120(2) . . ?
C6 C5 O58 48.8(19) . . ?
C23 C5 O49 129(4) . . ?
C23 C5 O50 115(4) . . ?
C23 C5 O51 109(4) . . ?
C23 C5 C6 11(3) . . ?
C23 C5 O58 39(3) . . ?
C5 O50 C23 24.7(15) . . ?
C5 O50 O58 63(2) . . ?
C23 O50 O58 38.5(16) . . ?
O49 O51 Co3 92(4) . . ?
O49 O51 C5 127(5) . . ?
O49 O51 C6 174(4) . . ?
O49 O51 C23 158(5) . . ?
C5 O51 Co3 141(3) . . ?
C5 O51 C6 48(2) . . ?
C5 O51 C23 31(2) . . ?
C6 O51 Co3 92.3(16) . . ?
C23 O51 Co3 110(2) . . ?
C23 O51 C6 17.6(15) . . ?
C6 O54 Na58 92.6(19) . . ?
C6 O54 C23 19.0(14) . . ?
C6 O54 O64 102(3) . . ?
C6 O54 C29 33(2) . . ?
C23 O54 Na58 110.3(17) . . ?
O58 O54 Na58 150(2) . . ?
O58 O54 C6 61(3) . . ?
O58 O54 C23 42(2) . . ?
O58 O54 O64 163(3) . . ?
O58 O54 C29 95(3) . . ?
O64 O54 Na58 21(2) . . ?
O64 O54 C23 121(3) . . ?
C29 O54 Na58 61(3) . . ?
C29 O54 C23 52(3) . . ?
C29 O54 O64 69(3) . . ?
O48 C6 Na58 55.5(16) . . ?
O48 C6 C5 115(2) . . ?
O48 C6 O51 82.2(17) . . ?
O48 C6 O54 116(3) . . ?
O48 C6 O58 168(3) . . ?
O48 C6 O65 10.4(13) . . ?
C5 C6 Na58 163.5(17) . . ?
C5 C6 O51 32.4(14) . . ?
C5 C6 O65 124.9(19) . . ?
O51 C6 Na58 135.2(15) . . ?
O51 C6 O65 92.6(15) . . ?
O54 C6 Na58 62.0(17) . . ?
O54 C6 C5 129(3) . . ?
O54 C6 O51 162(3) . . ?
O54 C6 O65 106(3) . . ?
C23 C6 Na58 162(4) . . ?
C23 C6 O48 126(5) . . ?
C23 C6 C5 13(3) . . ?
C23 C6 O51 45(4) . . ?
C23 C6 O54 117(5) . . ?
C23 C6 O58 65(4) . . ?
C23 C6 O65 137(4) . . ?
C23 C6 C29 167(7) . . ?
O58 C6 Na58 113(2) . . ?
O58 C6 C5 77(3) . . ?
O58 C6 O51 109(3) . . ?
O58 C6 O54 53(2) . . ?
O58 C6 O65 158(3) . . ?
O65 C6 Na58 46.0(11) . . ?
C29 C6 Na58 21(4) . . ?
C29 C6 O48 41(4) . . ?
C29 C6 C5 155(5) . . ?
C29 C6 O51 123(5) . . ?
C29 C6 O54 75(5) . . ?
C29 C6 O58 128(6) . . ?
C29 C6 O65 31(5) . . ?
O48 C23 O50 161(3) . . ?
C5 C23 O48 122(3) . . ?
C5 C23 O50 40(3) . . ?
C5 C23 O51 40(3) . . ?
C5 C23 O54 157(4) . . ?
C5 C23 O58 115(5) . . ?
C5 C23 C29 150(4) . . ?
O51 C23 O48 82(2) . . ?
O51 C23 O50 80(3) . . ?
O51 C23 O54 162(3) . . ?
O54 C23 O48 80(2) . . ?
O54 C23 O50 117(2) . . ?
C6 C23 O48 36(3) . . ?
C6 C23 C5 156(6) . . ?
C6 C23 O50 159(5) . . ?
C6 C23 O51 118(5) . . ?
C6 C23 O54 44(4) . . ?
C6 C23 O58 86(5) . . ?
C6 C23 C29 7(4) . . ?
O58 C23 O48 123(4) . . ?
O58 C23 O50 75(3) . . ?
O58 C23 O51 155(4) . . ?
O58 C23 O54 42(2) . . ?
O58 C23 C29 93(4) . . ?
C29 C23 O48 30(2) . . ?
C29 C23 O50 166(3) . . ?
C29 C23 O51 111(3) . . ?
C29 C23 O54 51(3) . . ?
C5 O58 O50 40.8(14) . . ?
C5 O58 C29 74(2) . . ?
O50 O58 C29 114(3) . . ?
O54 O58 C5 121(3) . . ?
O54 O58 O50 161(3) . . ?
O54 O58 C6 66(3) . . ?
O54 O58 C29 47(2) . . ?
C6 O58 C5 54(2) . . ?
C6 O58 O50 95(3) . . ?
C6 O58 C29 19(2) . . ?
C23 O58 C5 26(2) . . ?
C23 O58 O50 66(3) . . ?
C23 O58 O54 95(4) . . ?
C23 O58 C6 29.1(19) . . ?
C23 O58 C29 48(3) . . ?
Co3 O65 Na58 159.0(13) . . ?
O48 O65 Co3 67(3) . . ?
O48 O65 Na58 116(3) . . ?
O48 O65 C6 21(3) . . ?
O48 O65 C29 39(3) . . ?
C6 O65 Co3 87.9(14) . . ?
C6 O65 Na58 97.7(14) . . ?
C29 O65 Co3 106(3) . . ?
C29 O65 Na58 81(3) . . ?
C29 O65 C6 18(3) . . ?
Na58 O64 O54 138(4) . . ?
Na58 O64 C29 102(4) . . ?
O54 O64 C29 52(3) . . ?
O48 C29 Na58 95(5) . . ?
O48 C29 O54 172(7) . . ?
O48 C29 C23 97(5) . . ?
O48 C29 O58 135(6) . . ?
O48 C29 O65 29(3) . . ?
O48 C29 O64 127(6) . . ?
O54 C29 Na58 89(3) . . ?
O54 C29 C23 77(4) . . ?
O54 C29 O58 38(2) . . ?
O54 C29 O64 59(3) . . ?
C6 C29 Na58 153(6) . . ?
C6 C29 O48 102(7) . . ?
C6 C29 O54 71(5) . . ?
C6 C29 C23 6(3) . . ?
C6 C29 O58 33(4) . . ?
C6 C29 O65 131(7) . . ?
C6 C29 O64 130(7) . . ?
C23 C29 Na58 155(4) . . ?
C23 C29 O58 39(2) . . ?
C23 C29 O64 136(5) . . ?
O58 C29 Na58 126(3) . . ?
O65 C29 Na58 68(3) . . ?
O65 C29 O54 157(5) . . ?
O65 C29 C23 126(5) . . ?
O65 C29 O58 164(5) . . ?
O65 C29 O64 99(4) . . ?
O64 C29 Na58 36(2) . . ?
O64 C29 O58 97(3) . . ?
Mo9 O68 V3 90.4(8) . . ?
V1 O68 Mo9 129.5(13) . . ?
V1 O68 V3 133.2(13) . . ?
O3 O68 Mo9 70.8(11) . . ?
O3 O68 V1 68.2(11) . . ?
O3 O68 V3 158.5(16) . . ?
Mo3 O66 V2 92.0(11) . . ?
V1 O66 Mo3 127.5(16) . . ?
V1 O66 V2 133.5(16) . . ?
O13 O66 Mo3 72.1(13) . . ?
O13 O66 V1 65.1(13) . . ?
O13 O66 V2 161(2) . . ?
Mo5 O69 V5 94.1(10) . . ?
V1 O69 Mo5 125.7(14) . . ?
V1 O69 V5 131.9(14) . . ?
O023 O69 Mo5 71.2(12) . . ?
O023 O69 V5 164.5(18) . . ?
O023 O69 V1 63.3(11) . . ?
Mo7 O67 V4 92.4(10) . . ?
V1 O67 Mo7 128.4(16) . . ?
V1 O67 V4 130.9(16) . . ?
O26 O67 Mo7 73.1(14) . . ?
O26 O67 V1 64.7(13) . . ?
O26 O67 V4 164(2) . . ?

loop_
_geom_bond_atom_site_label_1
_geom_bond_atom_site_label_2
_geom_bond_distance
_geom_bond_site_symmetry_2
_geom_bond_publ_flag
Mo9 O20 2.231(8) . ?
Mo9 O1 1.684(9) . ?
Mo9 O2 1.919(11) . ?
Mo9 O39 1.688(9) . ?
Mo9 O19 1.934(10) . ?
Mo9 O3 2.345(11) . ?
Mo9 O68 2.41(2) . ?
Mo7 O6 2.219(8) . ?
Mo7 O25 1.708(9) . ?
Mo7 O27 1.933(12) . ?
Mo7 O24 1.694(11) . ?
Mo7 O23 1.945(11) . ?
Mo7 O26 2.347(11) . ?
Mo7 O67 2.34(3) . ?
Mo3 O11 1.669(10) . ?
Mo3 O30 2.230(8) . ?
Mo3 O10 1.688(9) . ?
Mo3 O12 1.974(13) . ?
Mo3 O9 1.863(10) . ?
Mo3 O13 2.354(11) . ?
Mo3 O66 2.36(3) . ?
Mo5 O16 2.223(8) . ?
Mo5 O34 1.694(9) . ?
Mo5 O35 1.691(10) . ?
Mo5 O33 1.920(10) . ?
Mo5 O36 1.912(12) . ?
Mo5 O023 2.324(11) . ?
Mo5 O69 2.34(3) . ?
Mo2 O6 1.893(9) . ?
Mo2 O4 1.677(9) . ?
Mo2 O2 1.892(13) . ?
Mo2 O5 1.720(9) . ?
Mo2 O23 2.292(12) . ?
Mo2 O3 2.358(10) . ?
Mo6 O20 1.921(9) . ?
Mo6 O38 1.723(11) . ?
Mo6 O19 2.310(11) . ?
Mo6 O36 1.897(12) . ?
Mo6 O023 2.340(11) . ?
Mo6 O37 1.683(12) . ?
Mo8 O30 1.905(9) . ?
Mo8 O28 1.711(10) . ?
Mo8 O29 1.687(12) . ?
Mo8 O27 1.888(13) . ?
Mo8 O9 2.260(10) . ?
Mo8 O26 2.371(10) . ?
Mo4 O16 1.915(9) . ?
Mo4 O14 1.708(9) . ?
Mo4 O15 1.718(11) . ?
Mo4 O33 2.281(10) . ?
Mo4 O12 1.893(13) . ?
Mo4 O13 2.328(11) . ?
V5 O30 1.846(9) . ?
V5 O33 1.783(11) . ?
V5 O31 1.665(9) . ?
V5 O32 1.688(9) . ?
V5 O69 2.38(3) . ?
V1 O023 1.711(11) . ?
V1 O3 1.704(10) . ?
V1 O26 1.688(11) . ?
V1 O13 1.717(10) . ?
V1 O68 1.65(2) . ?
V1 O66 1.73(3) . ?
V1 O69 1.77(3) . ?
V1 O67 1.73(3) . ?
Co2 N5 1.971(10) . ?
Co2 N6 1.945(12) . ?
Co2 O44 1.915(10) . ?
Co2 O45 1.911(10) . ?
Co2 N8 1.962(11) . ?
Co2 N7 1.949(12) . ?
Co1 O40 1.919(8) . ?
Co1 O41 1.908(8) . ?
Co1 N3 1.924(11) . ?
Co1 N2 1.953(10) . ?
Co1 N1 1.962(10) . ?
Co1 N4 1.952(10) . ?
V4 O20 1.858(10) . ?
V4 O22 1.663(9) . ?
V4 O21 1.685(10) . ?
V4 O23 1.764(12) . ?
V4 O67 2.46(3) . ?
V3 O16 1.835(9) . ?
V3 O17 1.696(10) . ?
V3 O19 1.752(10) . ?
V3 O18 1.675(11) . ?
V3 O68 2.43(2) . ?
Co3 N9 1.968(10) . ?
Co3 N10 1.949(11) . ?
Co3 N11 1.919(14) . ?
Co3 O49 1.99(2) . ?
Co3 O48 1.830(18) . ?
Co3 N12 1.955(13) . ?
Co3 O51 1.86(3) . ?
Co3 O65 1.98(2) . ?
V2 O6 1.877(9) . ?
V2 O8 1.627(15) . ?
V2 O9 1.784(11) . ?
V2 O7 1.672(12) . ?
V2 Na62 3.532(19) . ?
V2 O66 2.37(3) . ?
Na1 O43 2.404(12) . ?
Na1 O42 2.376(11) . ?
Na1 O39 2.382(11) . ?
Na1 C2 3.108(14) . ?
Na1 C1 3.080(12) . ?
Na1 O53 2.385(13) . ?
Na1 O52 2.354(15) . ?
O43 C2 1.245(16) . ?
N5 H5A 0.9100 . ?
N5 H5B 0.9100 . ?
N5 H5C 0.9100 . ?
O40 C1 1.293(14) . ?
O42 C1 1.231(15) . ?
O41 C2 1.266(15) . ?
N9 H9A 0.9100 . ?
N9 H9B 0.9100 . ?
N9 H9C 0.9100 . ?
O4 Na62 2.638(19) . ?
N3 H3A 0.9100 . ?
N3 H3B 0.9100 . ?
N3 H3C 0.9100 . ?
N6 H6A 0.9100 . ?
N6 H6B 0.9100 . ?
N6 H6C 0.9100 . ?
O44 C3 1.33(2) . ?
N2 H2A 0.9100 . ?
N2 H2B 0.9100 . ?
N2 H2C 0.9100 . ?
N1 H1A 0.9100 . ?
N1 H1B 0.9100 . ?
N1 H1C 0.9100 . ?
O45 C4 1.25(2) . ?
O45 Na62 2.56(2) . ?
N10 H10A 0.9100 . ?
N10 H10B 0.9100 . ?
N10 H10C 0.9100 . ?
Na58 O31 2.414(13) 2_665 ?
Na58 O57 2.37(5) . ?
Na58 O48 2.60(2) . ?
Na58 O59 2.36(2) . ?
Na58 O54 2.73(3) . ?
Na58 C6 3.10(4) . ?
Na58 O65 2.25(3) . ?
Na58 O64 1.45(5) . ?
Na58 C29 2.39(6) . ?
N8 H8A 0.9100 . ?
N8 H8B 0.9100 . ?
N8 H8C 0.9100 . ?
C2 C1 1.534(16) . ?
N4 H4A 0.9100 . ?
N4 H4B 0.9100 . ?
N4 H4C 0.9100 . ?
N7 H7A 0.9100 . ?
N7 H7B 0.9100 . ?
N7 H7C 0.9100 . ?
N11 H11A 0.9100 . ?
N11 H11B 0.9100 . ?
N11 H11C 0.9100 . ?
O8 Na62 2.46(2) 2_766 ?
O7 Na62 2.34(2) . ?
O53 H53A 1.0405 . ?
O53 H53B 1.0390 . ?
O47 C4 1.23(2) . ?
O47 Na62 2.43(3) . ?
O57 H57A 0.9500 . ?
O57 H57B 0.9500 . ?
O023 O69 1.44(3) . ?
C4 C3 1.54(3) . ?
C4 Na62 2.69(3) . ?
O3 O68 1.36(3) . ?
O49 C5 1.47(3) . ?
O49 O51 0.65(3) . ?
O48 C6 1.26(4) . ?
O48 C23 1.71(4) . ?
O48 O65 0.65(2) . ?
O48 C29 0.85(5) . ?
N12 H12A 0.9100 . ?
N12 H12B 0.9100 . ?
N12 H12C 0.9100 . ?
O46 C3 1.22(2) . ?
O26 O67 1.37(3) . ?
O52 H52A 1.0134 . ?
O52 H52B 1.0116 . ?
Na62 O62 1.88(8) . ?
O13 O66 1.43(3) . ?
O59 H59A 0.9500 . ?
O59 H59B 0.9500 . ?
C5 O50 1.21(4) . ?
C5 O51 0.99(3) . ?
C5 C6 1.38(4) . ?
C5 C23 0.79(4) . ?
C5 O58 1.65(4) . ?
O50 C23 1.70(5) . ?
O50 O58 1.79(4) . ?
O51 C6 1.82(4) . ?
O51 C23 1.45(5) . ?
O54 C6 1.33(4) . ?
O54 C23 1.70(5) . ?
O54 O58 1.15(4) . ?
O54 O64 1.48(5) . ?
O54 C29 1.36(6) . ?
C6 C23 0.62(3) . ?
C6 O58 1.27(4) . ?
C6 O65 1.85(4) . ?
C6 C29 0.77(5) . ?
C23 O58 1.15(4) . ?
C23 C29 1.38(6) . ?
O58 C29 1.85(7) . ?
O65 C29 1.25(6) . ?
O64 C29 1.61(7) . ?

loop_
_geom_torsion_atom_site_label_1
_geom_torsion_atom_site_label_2
_geom_torsion_atom_site_label_3
_geom_torsion_atom_site_label_4
_geom_torsion
_geom_torsion_site_symmetry_1
_geom_torsion_site_symmetry_2
_geom_torsion_site_symmetry_3
_geom_torsion_site_symmetry_4
_geom_torsion_publ_flag
Mo9 O3 O68 V1 149.8(8) . . . . ?
Mo9 O3 O68 V3 -30(4) . . . . ?
Mo7 O26 O67 V1 -149.4(9) . . . . ?
Mo7 O26 O67 V4 23(7) . . . . ?
Mo3 O13 O66 V1 148.8(10) . . . . ?
Mo3 O13 O66 V2 -32(6) . . . . ?
Mo5 O023 O69 V5 19(6) . . . . ?
Mo5 O023 O69 V1 -149.4(8) . . . . ?
Mo2 O3 O68 Mo9 29(5) . . . . ?
Mo2 O3 O68 V1 179(4) . . . . ?
Mo2 O3 O68 V3 -1(9) . . . . ?
Mo6 O023 O69 Mo5 -37(4) . . . . ?
Mo6 O023 O69 V5 -18(10) . . . . ?
Mo6 O023 O69 V1 174(4) . . . . ?
Mo8 O26 O67 Mo7 -29(5) . . . . ?
Mo8 O26 O67 V1 -179(4) . . . . ?
Mo8 O26 O67 V4 -6(12) . . . . ?
Mo4 O13 O66 Mo3 25(5) . . . . ?
Mo4 O13 O66 V1 174(4) . . . . ?
Mo4 O13 O66 V2 -7(11) . . . . ?
V1 O023 O69 Mo5 149.4(8) . . . . ?
V1 O023 O69 V5 169(7) . . . . ?
V1 O3 O68 Mo9 -149.8(8) . . . . ?
V1 O3 O68 V3 180(5) . . . . ?
V1 O26 O67 Mo7 149.4(9) . . . . ?
V1 O26 O67 V4 173(8) . . . . ?
V1 O13 O66 Mo3 -148.8(10) . . . . ?
V1 O13 O66 V2 179(7) . . . . ?
Co2 O44 C3 C4 -2.7(14) . . . . ?
Co2 O44 C3 O46 -179.8(12) . . . . ?
Co2 O45 C4 O47 -177.2(12) . . . . ?
Co2 O45 C4 C3 2.0(14) . . . . ?
Co2 O45 C4 Na62 -144.7(8) . . . . ?
Co1 O40 C1 Na1 137(3) . . . . ?
Co1 O40 C1 O42 177.1(9) . . . . ?
Co1 O40 C1 C2 -3.1(11) . . . . ?
Co1 O41 C2 Na1 -132(4) . . . . ?
Co1 O41 C2 O43 -176.7(11) . . . . ?
Co1 O41 C2 C1 1.5(12) . . . . ?
Co3 O49 C5 O50 179(2) . . . . ?
Co3 O49 C5 O51 -3(5) . . . . ?
Co3 O49 C5 C6 2(2) . . . . ?
Co3 O49 C5 C23 -4(5) . . . . ?
Co3 O49 C5 O58 0(11) . . . . ?
Co3 O49 O51 C5 177(6) . . . . ?
Co3 O49 O51 C23 177(13) . . . . ?
Co3 O48 C6 Na58 164.5(17) . . . . ?
Co3 O48 C6 C5 0(3) . . . . ?
Co3 O48 C6 O51 0.1(17) . . . . ?
Co3 O48 C6 O54 178.3(18) . . . . ?
Co3 O48 C6 C23 7(6) . . . . ?
Co3 O48 C6 O58 171(13) . . . . ?
Co3 O48 C6 O65 -173(8) . . . . ?
Co3 O48 C6 C29 -176(6) . . . . ?
Co3 O48 C23 C5 -7(4) . . . . ?
Co3 O48 C23 O50 -17(8) . . . . ?
Co3 O48 C23 O51 -2.4(18) . . . . ?
Co3 O48 C23 O54 -179.9(13) . . . . ?
Co3 O48 C23 C6 -174(6) . . . . ?
Co3 O48 C23 O58 -178(3) . . . . ?
Co3 O48 C23 C29 -176(5) . . . . ?
Co3 O48 O65 Na58 -157.2(16) . . . . ?
Co3 O48 O65 C6 173(7) . . . . ?
Co3 O48 O65 C29 175(5) . . . . ?
Co3 O48 C29 Na58 167(7) . . . . ?
Co3 O48 C29 C6 9(13) . . . . ?
Co3 O48 C29 C23 10(11) . . . . ?
Co3 O48 C29 O58 11(14) . . . . ?
Co3 O48 C29 O65 -170(11) . . . . ?
Co3 O48 C29 O64 -175(4) . . . . ?
Co3 O51 C6 Na58 -18(2) . . . . ?
Co3 O51 C6 O48 -0.1(15) . . . . ?
Co3 O51 C6 C5 179(3) . . . . ?
Co3 O51 C6 O54 -175(7) . . . . ?
Co3 O51 C6 C23 -172(5) . . . . ?
Co3 O51 C6 O58 -178(2) . . . . ?
Co3 O51 C6 O65 1.2(14) . . . . ?
Co3 O51 C6 C29 3(6) . . . . ?
Co3 O51 C23 O48 2.4(18) . . . . ?
Co3 O51 C23 C5 176(4) . . . . ?
Co3 O51 C23 O50 177.9(18) . . . . ?
Co3 O51 C23 O54 10(9) . . . . ?
Co3 O51 C23 C6 8(6) . . . . ?
Co3 O51 C23 O58 173(7) . . . . ?
Co3 O51 C23 C29 6(4) . . . . ?
Co3 O65 C29 Na58 159.7(15) . . . . ?
Co3 O65 C29 O48 4(5) . . . . ?
Co3 O65 C29 O54 171(11) . . . . ?
Co3 O65 C29 C6 2(9) . . . . ?
Co3 O65 C29 C23 4(5) . . . . ?
Co3 O65 C29 O58 7(16) . . . . ?
Co3 O65 C29 O64 -180(2) . . . . ?
Na1 O43 C2 O41 166.9(10) . . . . ?
Na1 O43 C2 C1 -11.3(14) . . . . ?
Na1 O42 C1 O40 -167.7(9) . . . . ?
Na1 O42 C1 C2 12.5(13) . . . . ?
Na1 C2 C1 O40 171.1(9) . . . . ?
Na1 C2 C1 O42 -9.1(10) . . . . ?
O20 Mo9 O39 Na1 -18(2) . . . . ?
O20 Mo6 O36 Mo5 -65.8(11) . . . . ?
O20 V4 O23 Mo7 97.1(14) . . . . ?
O20 V4 O23 Mo2 -50.6(8) . . . . ?
O16 Mo4 O12 Mo3 64.8(11) . . . . ?
O16 V3 O19 Mo9 -97.7(12) . . . . ?
O16 V3 O19 Mo6 47.8(8) . . . . ?
O14 Mo4 O12 Mo3 -62.2(8) . . . . ?
O43 C2 C1 Na1 8.3(11) . . . . ?
O43 C2 C1 O40 179.4(11) . . . . ?
O43 C2 C1 O42 -0.8(18) . . . . ?
O6 Mo2 O4 Na62 39.3(8) . . . . ?
O6 Mo2 O2 Mo9 69.0(11) . . . . ?
O6 V2 O8 Na62 135.2(12) . . . 2_766 ?
O6 V2 O9 Mo3 -100.1(12) . . . . ?
O6 V2 O9 Mo8 49.5(8) . . . . ?
O6 V2 O7 Na62 -51.7(9) . . . . ?
O1 Mo9 O39 Na1 165(2) . . . . ?
O11 Mo3 O9 Mo8 -173.5(5) . . . . ?
O11 Mo3 O9 V2 -22.8(13) . . . . ?
O30 Mo3 O9 Mo8 -7.5(4) . . . . ?
O30 Mo3 O9 V2 143.2(13) . . . . ?
O30 Mo8 O27 Mo7 -61.8(12) . . . . ?
O30 V5 O33 Mo5 97.8(11) . . . . ?
O30 V5 O33 Mo4 -51.3(7) . . . . ?
O30 V5 O31 Na58 78.2(9) . . . 2_665 ?
O28 Mo8 O27 Mo7 62.7(10) . . . . ?
O41 C2 C1 Na1 -170.0(10) . . . . ?
O41 C2 C1 O40 1.1(15) . . . . ?
O41 C2 C1 O42 -179.1(11) . . . . ?
O10 Mo3 O9 Mo8 78.8(6) . . . . ?
O10 Mo3 O9 V2 -130.5(12) . . . . ?
O22 V4 O20 Mo9 174.8(5) . . . . ?
O22 V4 O20 Mo6 14.2(8) . . . . ?
O22 V4 O23 Mo7 -22.7(16) . . . . ?
O22 V4 O23 Mo2 -170.4(6) . . . . ?
N9 Co3 O48 Na58 67.2(13) . . . . ?
N9 Co3 O48 C6 -89.3(17) . . . . ?
N9 Co3 O48 C23 -87.2(13) . . . . ?
N9 Co3 O48 O65 94(3) . . . . ?
N9 Co3 O48 C29 -95(9) . . . . ?
N9 Co3 O51 O49 -93(3) . . . . ?
N9 Co3 O51 C5 91(4) . . . . ?
N9 Co3 O51 C6 90.6(12) . . . . ?
N9 Co3 O51 C23 88(2) . . . . ?
O4 Mo2 O6 Mo7 173.7(4) . . . . ?
O4 Mo2 O6 V2 14.3(8) . . . . ?
O4 Mo2 O2 Mo9 -58.8(9) . . . . ?
O17 V3 O16 Mo5 -174.7(5) . . . . ?
O17 V3 O16 Mo4 -15.3(9) . . . . ?
O17 V3 O19 Mo9 23.7(14) . . . . ?
O17 V3 O19 Mo6 169.2(6) . . . . ?
O15 Mo4 O12 Mo3 -167.9(8) . . . . ?
O38 Mo6 O36 Mo5 60.7(9) . . . . ?
O33 Mo4 O12 Mo3 101.9(8) . . . . ?
O33 V5 O30 Mo3 53.7(6) . . . . ?
O33 V5 O30 Mo8 -105.6(8) . . . . ?
O33 V5 O31 Na58 -152.3(9) . . . 2_665 ?
O45 C4 C3 O44 0.6(17) . . . . ?
O45 C4 C3 O46 177.7(14) . . . . ?
N10 Co3 O48 Na58 -114.7(13) . . . . ?
N10 Co3 O48 C6 88.7(17) . . . . ?
N10 Co3 O48 C23 90.9(13) . . . . ?
N10 Co3 O48 O65 -87(3) . . . . ?
N10 Co3 O48 C29 83(9) . . . . ?
N10 Co3 O51 O49 87(3) . . . . ?
N10 Co3 O51 C5 -89(4) . . . . ?
N10 Co3 O51 C6 -89.8(12) . . . . ?
N10 Co3 O51 C23 -92(2) . . . . ?
Na58 O48 C6 C5 -164.7(18) . . . . ?
Na58 O48 C6 O51 -164.4(12) . . . . ?
Na58 O48 C6 O54 14(2) . . . . ?
Na58 O48 C6 C23 -157(5) . . . . ?
Na58 O48 C6 O58 7(14) . . . . ?
Na58 O48 C6 O65 23(6) . . . . ?
Na58 O48 C6 C29 20(6) . . . . ?
Na58 O48 C23 C5 -169(4) . . . . ?
Na58 O48 C23 O50 -178(7) . . . . ?
Na58 O48 C23 O51 -163.9(15) . . . . ?
Na58 O48 C23 O54 18.6(17) . . . . ?
Na58 O48 C23 C6 25(6) . . . . ?
Na58 O48 C23 O58 21(4) . . . . ?
Na58 O48 C23 C29 23(5) . . . . ?
Na58 O48 O65 Co3 157.2(16) . . . . ?
Na58 O48 O65 C6 -29(8) . . . . ?
Na58 O48 O65 C29 -27(6) . . . . ?
Na58 O48 C29 C6 -159(7) . . . . ?
Na58 O48 C29 C23 -158(4) . . . . ?
Na58 O48 C29 O58 -156(8) . . . . ?
Na58 O48 C29 O65 23(5) . . . . ?
Na58 O48 C29 O64 18(4) . . . . ?
Na58 O54 C6 O48 -13(2) . . . . ?
Na58 O54 C6 C5 165(2) . . . . ?
Na58 O54 C6 O51 161(7) . . . . ?
Na58 O54 C6 C23 159(5) . . . . ?
Na58 O54 C6 O58 165(2) . . . . ?
Na58 O54 C6 O65 -14.5(16) . . . . ?
Na58 O54 C6 C29 -17(4) . . . . ?
Na58 O54 C23 O48 -16.8(16) . . . . ?
Na58 O54 C23 C5 180(9) . . . . ?
Na58 O54 C23 O50 169.2(18) . . . . ?
Na58 O54 C23 O51 -25(9) . . . . ?
Na58 O54 C23 C6 -22(5) . . . . ?
Na58 O54 C23 O58 166(3) . . . . ?
Na58 O54 C23 C29 -20(3) . . . . ?
Na58 O54 O58 C5 -30(7) . . . . ?
Na58 O54 O58 O50 -36(13) . . . . ?
Na58 O54 O58 C6 -31(5) . . . . ?
Na58 O54 O58 C23 -28(6) . . . . ?
Na58 O54 O58 C29 -32(4) . . . . ?
Na58 O54 O64 C29 62(5) . . . . ?
Na58 O54 C29 C6 161(5) . . . . ?
Na58 O54 C29 C23 159(3) . . . . ?
Na58 O54 C29 O58 163(2) . . . . ?
Na58 O54 C29 O65 -11(11) . . . . ?
Na58 O54 C29 O64 -21(2) . . . . ?
Na58 C6 C23 O48 -89(13) . . . . ?
Na58 C6 C23 C5 -119(15) . . . . ?
Na58 C6 C23 O50 112(15) . . . . ?
Na58 C6 C23 O51 -99(13) . . . . ?
Na58 C6 C23 O54 82(13) . . . . ?
Na58 C6 C23 O58 87(13) . . . . ?
Na58 C6 C23 C29 -81(32) . . . . ?
Na58 C6 O58 C5 -166(2) . . . . ?
Na58 C6 O58 O50 -167.8(14) . . . . ?
Na58 C6 O58 O54 14(2) . . . . ?
Na58 C6 O58 C23 -160(5) . . . . ?
Na58 C6 O58 C29 17(6) . . . . ?
Na58 C6 O65 Co3 159.7(14) . . . . ?
Na58 C6 O65 O48 154(7) . . . . ?
Na58 C6 O65 C29 -22(8) . . . . ?
Na58 C6 C29 O48 127(15) . . . . ?
Na58 C6 C29 O54 -47(11) . . . . ?
Na58 C6 C29 C23 117(30) . . . . ?
Na58 C6 C29 O58 -49(15) . . . . ?
Na58 C6 C29 O65 129(17) . . . . ?
Na58 C6 C29 O64 -49(10) . . . . ?
Na58 O65 C29 O48 -155(5) . . . . ?
Na58 O65 C29 O54 11(12) . . . . ?
Na58 O65 C29 C6 -157(8) . . . . ?
Na58 O65 C29 C23 -156(5) . . . . ?
Na58 O65 C29 O58 -153(15) . . . . ?
Na58 O65 C29 O64 20(3) . . . . ?
Na58 O64 C29 O48 -30(7) . . . . ?
Na58 O64 C29 O54 143(4) . . . . ?
Na58 O64 C29 C6 145(7) . . . . ?
Na58 O64 C29 C23 143(5) . . . . ?
Na58 O64 C29 O58 145(3) . . . . ?
Na58 O64 C29 O65 -33(4) . . . . ?
O12 Mo3 O9 Mo8 -44.8(13) . . . . ?
O12 Mo3 O9 V2 105.9(13) . . . . ?
O2 Mo9 O39 Na1 63(2) . . . . ?
O2 Mo2 O6 Mo7 45.2(8) . . . . ?
O2 Mo2 O6 V2 -114.2(8) . . . . ?
O2 Mo2 O4 Na62 -169.4(8) . . . . ?
O5 Mo2 O6 Mo7 -80.7(5) . . . . ?
O5 Mo2 O6 V2 119.8(7) . . . . ?
O5 Mo2 O4 Na62 -68.5(8) . . . . ?
O5 Mo2 O2 Mo9 -163.1(8) . . . . ?
O29 Mo8 O27 Mo7 168.1(9) . . . . ?
O19 Mo9 O39 Na1 -93(2) . . . . ?
O19 Mo6 O36 Mo5 -104.5(9) . . . . ?
O19 V3 O16 Mo5 -51.5(7) . . . . ?
O19 V3 O16 Mo4 107.9(8) . . . . ?
O31 V5 O30 Mo3 173.7(4) . . . . ?
O31 V5 O30 Mo8 14.5(8) . . . . ?
O31 V5 O33 Mo5 -19.8(13) . . . . ?
O31 V5 O33 Mo4 -168.9(5) . . . . ?
O31 Na58 O64 O54 -12(5) 2_665 . . . ?
O31 Na58 O64 C29 -57(3) 2_665 . . . ?
O21 V4 O20 Mo9 -75.0(5) . . . . ?
O21 V4 O20 Mo6 124.3(7) . . . . ?
O21 V4 O23 Mo7 -134.3(13) . . . . ?
O21 V4 O23 Mo2 78.0(8) . . . . ?
N11 Co3 O48 Na58 -23.5(14) . . . . ?
N11 Co3 O48 C6 180.0(17) . . . . ?
N11 Co3 O48 C23 -177.9(13) . . . . ?
N11 Co3 O48 O65 4(3) . . . . ?
N11 Co3 O48 C29 174(9) . . . . ?
N11 Co3 O51 O49 177(2) . . . . ?
N11 Co3 O51 C5 1(7) . . . . ?
N11 Co3 O51 C6 0(4) . . . . ?
N11 Co3 O51 C23 -2(5) . . . . ?
O8 V2 O6 Mo7 77.9(6) . . . . ?
O8 V2 O6 Mo2 -123.1(8) . . . . ?
O8 V2 O9 Mo3 132.4(12) . . . . ?
O8 V2 O9 Mo8 -78.0(9) . . . . ?
O8 V2 O7 Na62 60.3(10) . . . . ?
O9 Mo8 O27 Mo7 -102.6(9) . . . . ?
O9 V2 O6 Mo7 -51.8(6) . . . . ?
O9 V2 O6 Mo2 107.3(7) . . . . ?
O9 V2 O8 Na62 -89.1(14) . . . 2_766 ?
O9 V2 O7 Na62 178.0(9) . . . . ?
O23 Mo2 O6 Mo7 6.6(5) . . . . ?
O23 Mo2 O6 V2 -152.8(8) . . . . ?
O23 Mo2 O4 Na62 98.3(19) . . . . ?
O23 Mo2 O2 Mo9 106.5(10) . . . . ?
O23 V4 O20 Mo9 54.1(6) . . . . ?
O23 V4 O20 Mo6 -106.5(7) . . . . ?
O7 V2 O6 Mo7 -171.2(5) . . . . ?
O7 V2 O6 Mo2 -12.1(8) . . . . ?
O7 V2 O8 Na62 24.4(15) . . . 2_766 ?
O7 V2 O9 Mo3 19.0(14) . . . . ?
O7 V2 O9 Mo8 168.7(6) . . . . ?
O32 V5 O30 Mo3 -78.1(5) . . . . ?
O32 V5 O30 Mo8 122.6(7) . . . . ?
O32 V5 O33 Mo5 -131.9(11) . . . . ?
O32 V5 O33 Mo4 79.0(7) . . . . ?
O32 V5 O31 Na58 -34.2(10) . . . 2_665 ?
O47 C4 C3 O44 179.8(13) . . . . ?
O47 C4 C3 O46 -3(2) . . . . ?
O57 Na58 O64 O54 169(6) . . . . ?
O57 Na58 O64 C29 123(9) . . . . ?
O023 Mo6 O36 Mo5 -24.1(7) . . . . ?
O023 V1 O3 Mo9 8.2(8) . . . . ?
O023 V1 O3 Mo2 -131.4(7) . . . . ?
O023 V1 O3 O68 48.2(13) . . . . ?
O023 V1 O26 Mo7 110.4(7) . . . . ?
O023 V1 O26 Mo8 -110.1(7) . . . . ?
O023 V1 O26 O67 70.5(15) . . . . ?
O023 V1 O13 Mo3 130.1(7) . . . . ?
O023 V1 O13 Mo4 -8.5(9) . . . . ?
O023 V1 O13 O66 169.2(14) . . . . ?
O023 V1 O68 Mo9 -95.7(15) . . . . ?
O023 V1 O68 V3 46.4(15) . . . . ?
O023 V1 O68 O3 -133.6(11) . . . . ?
O023 V1 O66 Mo3 12(4) . . . . ?
O023 V1 O66 V2 154.2(14) . . . . ?
O023 V1 O66 O13 -26(3) . . . . ?
O023 V1 O69 Mo5 -36.3(11) . . . . ?
O023 V1 O69 V5 -176(2) . . . . ?
O023 V1 O67 Mo7 -155.6(18) . . . . ?
O023 V1 O67 V4 65.3(18) . . . . ?
O023 V1 O67 O26 -117.2(11) . . . . ?
O3 Mo9 O39 Na1 29(4) . . . . ?
O3 Mo2 O6 Mo7 86.0(4) . . . . ?
O3 Mo2 O6 V2 -73.5(7) . . . . ?
O3 Mo2 O4 Na62 122.3(7) . . . . ?
O3 Mo2 O2 Mo9 25.1(7) . . . . ?
O3 V1 O023 Mo5 -129.7(7) . . . . ?
O3 V1 O023 Mo6 13.4(9) . . . . ?
O3 V1 O023 O69 -169.4(12) . . . . ?
O3 V1 O26 Mo7 -10.1(9) . . . . ?
O3 V1 O26 Mo8 129.4(7) . . . . ?
O3 V1 O26 O67 -50.0(15) . . . . ?
O3 V1 O13 Mo3 -111.1(7) . . . . ?
O3 V1 O13 Mo4 110.3(7) . . . . ?
O3 V1 O13 O66 -72.0(15) . . . . ?
O3 V1 O68 Mo9 37.9(11) . . . . ?
O3 V1 O68 V3 -180(2) . . . . ?
O3 V1 O66 Mo3 153.2(18) . . . . ?
O3 V1 O66 V2 -65(2) . . . . ?
O3 V1 O66 O13 114.8(11) . . . . ?
O3 V1 O69 Mo5 -10(4) . . . . ?
O3 V1 O69 V5 -150.0(13) . . . . ?
O3 V1 O69 O023 26(3) . . . . ?
O3 V1 O67 Mo7 94.3(18) . . . . ?
O3 V1 O67 V4 -44.7(17) . . . . ?
O3 V1 O67 O26 132.7(12) . . . . ?
O37 Mo6 O36 Mo5 166.6(9) . . . . ?
O18 V3 O16 Mo5 77.4(6) . . . . ?
O18 V3 O16 Mo4 -123.2(8) . . . . ?
O18 V3 O19 Mo9 134.5(12) . . . . ?
O18 V3 O19 Mo6 -80.0(8) . . . . ?
O49 Co3 O48 Na58 157.5(14) . . . . ?
O49 Co3 O48 C6 1.0(17) . . . . ?
O49 Co3 O48 C23 3.1(14) . . . . ?
O49 Co3 O48 O65 -175(3) . . . . ?
O49 Co3 O48 C29 -5(9) . . . . ?
O49 Co3 O51 C5 -176(7) . . . . ?
O49 Co3 O51 C6 -176(4) . . . . ?
O49 Co3 O51 C23 -179(5) . . . . ?
O49 C5 O50 C23 177(5) . . . . ?
O49 C5 O50 O58 -180(3) . . . . ?
O49 C5 O51 Co3 175(9) . . . . ?
O49 C5 O51 C6 176(5) . . . . ?
O49 C5 O51 C23 -179(6) . . . . ?
O49 C5 C6 Na58 -51(7) . . . . ?
O49 C5 C6 O48 -1(3) . . . . ?
O49 C5 C6 O51 -2(2) . . . . ?
O49 C5 C6 O54 -179(2) . . . . ?
O49 C5 C6 C23 -155(15) . . . . ?
O49 C5 C6 O58 -180(3) . . . . ?
O49 C5 C6 O65 0(3) . . . . ?
O49 C5 C6 C29 6(13) . . . . ?
O49 C5 C23 O48 8(6) . . . . ?
O49 C5 C23 O50 -177(6) . . . . ?
O49 C5 C23 O51 0(3) . . . . ?
O49 C5 C23 O54 169(7) . . . . ?
O49 C5 C23 C6 28(17) . . . . ?
O49 C5 C23 O58 179(3) . . . . ?
O49 C5 C23 C29 19(11) . . . . ?
O49 C5 O58 O50 179(100) . . . . ?
O49 C5 O58 O54 2(13) . . . . ?
O49 C5 O58 C6 2(11) . . . . ?
O49 C5 O58 C23 -5(11) . . . . ?
O49 C5 O58 C29 3(11) . . . . ?
O49 O51 C23 O48 -175(12) . . . . ?
O49 O51 C23 C5 -1(12) . . . . ?
O49 O51 C23 O50 1(12) . . . . ?
O49 O51 C23 O54 -167(10) . . . . ?
O49 O51 C23 C6 -169(12) . . . . ?
O49 O51 C23 O58 -4(17) . . . . ?
O49 O51 C23 C29 -171(12) . . . . ?
O48 Co3 O51 O49 176(4) . . . . ?
O48 Co3 O51 C5 1(4) . . . . ?
O48 Co3 O51 C6 0.1(11) . . . . ?
O48 Co3 O51 C23 -2.4(18) . . . . ?
O48 Na58 O64 O54 54(5) . . . . ?
O48 Na58 O64 C29 9(2) . . . . ?
O48 C6 C23 C5 -30(18) . . . . ?
O48 C6 C23 O50 -159(10) . . . . ?
O48 C6 C23 O51 -10(7) . . . . ?
O48 C6 C23 O54 171(7) . . . . ?
O48 C6 C23 O58 177(4) . . . . ?
O48 C6 C23 C29 8(28) . . . . ?
O48 C6 O58 C5 -172(14) . . . . ?
O48 C6 O58 O50 -174(13) . . . . ?
O48 C6 O58 O54 8(14) . . . . ?
O48 C6 O58 C23 -166(16) . . . . ?
O48 C6 O58 C29 11(12) . . . . ?
O48 C6 O65 Co3 6(6) . . . . ?
O48 C6 O65 Na58 -154(7) . . . . ?
O48 C6 O65 C29 -176(11) . . . . ?
O48 C6 C29 Na58 -127(15) . . . . ?
O48 C6 C29 O54 -174(6) . . . . ?
O48 C6 C29 C23 -10(35) . . . . ?
O48 C6 C29 O58 -177(3) . . . . ?
O48 C6 C29 O65 1(3) . . . . ?
O48 C6 C29 O64 -176(11) . . . . ?
O48 C23 O58 C5 171(6) . . . . ?
O48 C23 O58 O50 174(3) . . . . ?
O48 C23 O58 O54 -3(4) . . . . ?
O48 C23 O58 C6 2(3) . . . . ?
O48 C23 O58 C29 1(3) . . . . ?
O48 C23 C29 Na58 -116(11) . . . . ?
O48 C23 C29 O54 -175(6) . . . . ?
O48 C23 C29 C6 170(34) . . . . ?
O48 C23 C29 O58 -178(5) . . . . ?
O48 C23 C29 O65 0(2) . . . . ?
O48 C23 C29 O64 -175(9) . . . . ?
O48 O65 C29 Na58 155(5) . . . . ?
O48 O65 C29 O54 167(15) . . . . ?
O48 O65 C29 C6 -2(6) . . . . ?
O48 O65 C29 C23 -1(4) . . . . ?
O48 O65 C29 O58 2(13) . . . . ?
O48 O65 C29 O64 176(7) . . . . ?
N12 Co3 O51 O49 -2(4) . . . . ?
N12 Co3 O51 C5 -178(4) . . . . ?
N12 Co3 O51 C6 -178.4(11) . . . . ?
N12 Co3 O51 C23 179.1(18) . . . . ?
O26 Mo8 O27 Mo7 -22.5(8) . . . . ?
O26 V1 O023 Mo5 109.3(8) . . . . ?
O26 V1 O023 Mo6 -107.6(8) . . . . ?
O26 V1 O023 O69 69.6(13) . . . . ?
O26 V1 O3 Mo9 128.6(7) . . . . ?
O26 V1 O3 Mo2 -11.0(8) . . . . ?
O26 V1 O3 O68 168.6(12) . . . . ?
O26 V1 O13 Mo3 9.4(8) . . . . ?
O26 V1 O13 Mo4 -129.2(7) . . . . ?
O26 V1 O13 O66 48.5(15) . . . . ?
O26 V1 O68 Mo9 11(3) . . . . ?
O26 V1 O68 V3 153.1(13) . . . . ?
O26 V1 O68 O3 -27(3) . . . . ?
O26 V1 O66 Mo3 -95.5(18) . . . . ?
O26 V1 O66 V2 46.5(19) . . . . ?
O26 V1 O66 O13 -133.9(12) . . . . ?
O26 V1 O69 Mo5 -154.1(15) . . . . ?
O26 V1 O69 V5 66.2(17) . . . . ?
O26 V1 O69 O023 -117.8(10) . . . . ?
O26 V1 O67 Mo7 -38.4(13) . . . . ?
O26 V1 O67 V4 -177(3) . . . . ?
Na62 V2 O6 Mo7 162.6(5) . . . . ?
Na62 V2 O6 Mo2 -38.3(7) . . . . ?
Na62 V2 O8 Na62 53.5(14) . . . 2_766 ?
Na62 V2 O9 Mo3 20.8(18) . . . . ?
Na62 V2 O9 Mo8 170.4(5) . . . . ?
Na62 O45 C4 O47 -32.5(15) . . . . ?
Na62 O45 C4 C3 146.7(11) . . . . ?
Na62 O47 C4 O45 34.1(16) . . . . ?
Na62 O47 C4 C3 -145.0(13) . . . . ?
Na62 C4 C3 O44 89(2) . . . . ?
Na62 C4 C3 O46 -93(2) . . . . ?
O13 Mo3 O9 Mo8 -84.4(6) . . . . ?
O13 Mo3 O9 V2 66.2(12) . . . . ?
O13 Mo4 O12 Mo3 21.5(6) . . . . ?
O13 V1 O023 Mo5 -12.3(9) . . . . ?
O13 V1 O023 Mo6 130.8(7) . . . . ?
O13 V1 O023 O69 -52.0(13) . . . . ?
O13 V1 O3 Mo9 -110.4(7) . . . . ?
O13 V1 O3 Mo2 109.9(7) . . . . ?
O13 V1 O3 O68 -70.4(13) . . . . ?
O13 V1 O26 Mo7 -128.9(7) . . . . ?
O13 V1 O26 Mo8 10.6(9) . . . . ?
O13 V1 O26 O67 -168.8(14) . . . . ?
O13 V1 O68 Mo9 153.8(15) . . . . ?
O13 V1 O68 V3 -64.1(16) . . . . ?
O13 V1 O68 O3 115.9(10) . . . . ?
O13 V1 O66 Mo3 38.4(13) . . . . ?
O13 V1 O66 V2 -180(3) . . . . ?
O13 V1 O69 Mo5 94.0(15) . . . . ?
O13 V1 O69 V5 -45.6(16) . . . . ?
O13 V1 O69 O023 130.4(11) . . . . ?
O13 V1 O67 Mo7 -12(4) . . . . ?
O13 V1 O67 V4 -150.8(14) . . . . ?
O13 V1 O67 O26 27(3) . . . . ?
O59 Na58 O64 O54 -119(5) . . . . ?
O59 Na58 O64 C29 -164(3) . . . . ?
C5 O49 O51 Co3 -177(6) . . . . ?
C5 O49 O51 C23 1(8) . . . . ?
C5 O50 C23 O48 12(7) . . . . ?
C5 O50 C23 O51 -2(3) . . . . ?
C5 O50 C23 O54 174(5) . . . . ?
C5 O50 C23 C6 151(16) . . . . ?
C5 O50 C23 O58 176(5) . . . . ?
C5 O50 C23 C29 144(15) . . . . ?
C5 O50 O58 O54 7(10) . . . . ?
C5 O50 O58 C6 2(2) . . . . ?
C5 O50 O58 C23 -2(2) . . . . ?
C5 O50 O58 C29 4(3) . . . . ?
C5 O51 C6 Na58 162(3) . . . . ?
C5 O51 C6 O48 -179(3) . . . . ?
C5 O51 C6 O54 6(7) . . . . ?
C5 O51 C6 C23 8(5) . . . . ?
C5 O51 C6 O58 2(3) . . . . ?
C5 O51 C6 O65 -178(3) . . . . ?
C5 O51 C6 C29 -176(6) . . . . ?
C5 O51 C23 O48 -174(4) . . . . ?
C5 O51 C23 O50 2(3) . . . . ?
C5 O51 C23 O54 -166(10) . . . . ?
C5 O51 C23 C6 -168(7) . . . . ?
C5 O51 C23 O58 -3(7) . . . . ?
C5 O51 C23 C29 -170(5) . . . . ?
C5 C6 C23 O48 30(18) . . . . ?
C5 C6 C23 O50 -129(25) . . . . ?
C5 C6 C23 O51 20(12) . . . . ?
C5 C6 C23 O54 -159(13) . . . . ?
C5 C6 C23 O58 -154(16) . . . . ?
C5 C6 C23 C29 38(41) . . . . ?
C5 C6 O58 O50 -1.8(19) . . . . ?
C5 C6 O58 O54 180(3) . . . . ?
C5 C6 O58 C23 6(4) . . . . ?
C5 C6 O58 C29 -177(7) . . . . ?
C5 C6 O65 Co3 -2(2) . . . . ?
C5 C6 O65 Na58 -162(2) . . . . ?
C5 C6 O65 O48 -8(7) . . . . ?
C5 C6 O65 C29 176(9) . . . . ?
C5 C6 C29 Na58 -137(9) . . . . ?
C5 C6 C29 O48 -10(15) . . . . ?
C5 C6 C29 O54 176(11) . . . . ?
C5 C6 C29 C23 -20(23) . . . . ?
C5 C6 C29 O58 173(16) . . . . ?
C5 C6 C29 O65 -9(18) . . . . ?
C5 C6 C29 O64 174(7) . . . . ?
C5 C23 O58 O50 3(4) . . . . ?
C5 C23 O58 O54 -174(4) . . . . ?
C5 C23 O58 C6 -169(7) . . . . ?
C5 C23 O58 C29 -170(5) . . . . ?
C5 C23 C29 Na58 -137(9) . . . . ?
C5 C23 C29 O48 -20(11) . . . . ?
C5 C23 C29 O54 165(8) . . . . ?
C5 C23 C29 C6 150(34) . . . . ?
C5 C23 C29 O58 161(10) . . . . ?
C5 C23 C29 O65 -20(12) . . . . ?
C5 C23 C29 O64 165(7) . . . . ?
C5 O58 C29 Na58 -157(3) . . . . ?
C5 O58 C29 O48 -7(7) . . . . ?
C5 O58 C29 O54 -179(4) . . . . ?
C5 O58 C29 C6 -2(6) . . . . ?
C5 O58 C29 C23 -5(2) . . . . ?
C5 O58 C29 O65 -8(15) . . . . ?
C5 O58 C29 O64 178(3) . . . . ?
O50 C5 O51 Co3 178(3) . . . . ?
O50 C5 O51 O49 3(8) . . . . ?
O50 C5 O51 C6 179(5) . . . . ?
O50 C5 O51 C23 -176(7) . . . . ?
O50 C5 C6 Na58 132(6) . . . . ?
O50 C5 C6 O48 -178(3) . . . . ?
O50 C5 C6 O51 -179(4) . . . . ?
O50 C5 C6 O54 3(5) . . . . ?
O50 C5 C6 C23 28(15) . . . . ?
O50 C5 C6 O58 3(3) . . . . ?
O50 C5 C6 O65 -177(2) . . . . ?
O50 C5 C6 C29 -171(12) . . . . ?
O50 C5 C23 O48 -175(2) . . . . ?
O50 C5 C23 O51 177(5) . . . . ?
O50 C5 C23 O54 -14(12) . . . . ?
O50 C5 C23 C6 -155(14) . . . . ?
O50 C5 C23 O58 -4(6) . . . . ?
O50 C5 C23 C29 -164(7) . . . . ?
O50 C5 O58 O54 -177(4) . . . . ?
O50 C5 O58 C6 -177(3) . . . . ?
O50 C5 O58 C23 176(5) . . . . ?
O50 C5 O58 C29 -176(3) . . . . ?
O50 C23 O58 C5 -3(4) . . . . ?
O50 C23 O58 O54 -177(3) . . . . ?
O50 C23 O58 C6 -171(5) . . . . ?
O50 C23 O58 C29 -173(3) . . . . ?
O50 C23 C29 Na58 92(15) . . . . ?
O50 C23 C29 O48 -151(12) . . . . ?
O50 C23 C29 O54 34(15) . . . . ?
O50 C23 C29 C6 19(35) . . . . ?
O50 C23 C29 O58 31(13) . . . . ?
O50 C23 C29 O65 -151(11) . . . . ?
O50 C23 C29 O64 34(17) . . . . ?
O50 O58 C29 Na58 -160(3) . . . . ?
O50 O58 C29 O48 -10(8) . . . . ?
O50 O58 C29 O54 179(4) . . . . ?
O50 O58 C29 C6 -5(7) . . . . ?
O50 O58 C29 C23 -7(3) . . . . ?
O50 O58 C29 O65 -11(16) . . . . ?
O50 O58 C29 O64 175(3) . . . . ?
O51 Co3 O48 Na58 156.4(17) . . . . ?
O51 Co3 O48 C6 -0.1(18) . . . . ?
O51 Co3 O48 C23 2.0(15) . . . . ?
O51 Co3 O48 O65 -176(3) . . . . ?
O51 Co3 O48 C29 -6(9) . . . . ?
O51 O49 C5 O50 -178(7) . . . . ?
O51 O49 C5 C6 5(6) . . . . ?
O51 O49 C5 C23 -1(7) . . . . ?
O51 O49 C5 O58 3(12) . . . . ?
O51 C5 O50 C23 176(7) . . . . ?
O51 C5 O50 O58 179(5) . . . . ?
O51 C5 C6 Na58 -49(7) . . . . ?
O51 C5 C6 O48 1(3) . . . . ?
O51 C5 C6 O54 -178(3) . . . . ?
O51 C5 C6 C23 -153(16) . . . . ?
O51 C5 C6 O58 -178(3) . . . . ?
O51 C5 C6 O65 2(3) . . . . ?
O51 C5 C6 C29 8(13) . . . . ?
O51 C5 C23 O48 8(5) . . . . ?
O51 C5 C23 O50 -177(5) . . . . ?
O51 C5 C23 O54 168(8) . . . . ?
O51 C5 C23 C6 28(16) . . . . ?
O51 C5 C23 O58 179(3) . . . . ?
O51 C5 C23 C29 19(10) . . . . ?
O51 C5 O58 O50 -179(6) . . . . ?
O51 C5 O58 O54 4(7) . . . . ?
O51 C5 O58 C6 4(6) . . . . ?
O51 C5 O58 C23 -3(6) . . . . ?
O51 C5 O58 C29 5(6) . . . . ?
O51 C6 C23 O48 10(7) . . . . ?
O51 C6 C23 C5 -20(12) . . . . ?
O51 C6 C23 O50 -149(16) . . . . ?
O51 C6 C23 O54 -179(2) . . . . ?
O51 C6 C23 O58 -174(5) . . . . ?
O51 C6 C23 C29 18(34) . . . . ?
O51 C6 O58 C5 -1.3(17) . . . . ?
O51 C6 O58 O50 -3(2) . . . . ?
O51 C6 O58 O54 179(2) . . . . ?
O51 C6 O58 C23 5(4) . . . . ?
O51 C6 O58 C29 -178(7) . . . . ?
O51 C6 O65 Co3 -1.1(13) . . . . ?
O51 C6 O65 Na58 -160.8(13) . . . . ?
O51 C6 O65 O48 -7(7) . . . . ?
O51 C6 O65 C29 177(9) . . . . ?
O51 C6 C29 Na58 -132(10) . . . . ?
O51 C6 C29 O48 -5(8) . . . . ?
O51 C6 C29 O54 -179(4) . . . . ?
O51 C6 C29 C23 -15(28) . . . . ?
O51 C6 C29 O58 178(8) . . . . ?
O51 C6 C29 O65 -4(10) . . . . ?
O51 C6 C29 O64 179(4) . . . . ?
O51 C23 O58 C5 2(5) . . . . ?
O51 C23 O58 O50 5(8) . . . . ?
O51 C23 O58 O54 -172(7) . . . . ?
O51 C23 O58 C6 -166(11) . . . . ?
O51 C23 O58 C29 -168(9) . . . . ?
O51 C23 C29 Na58 -124(8) . . . . ?
O51 C23 C29 O48 -7(5) . . . . ?
O51 C23 C29 O54 178(3) . . . . ?
O51 C23 C29 C6 163(32) . . . . ?
O51 C23 C29 O58 175(4) . . . . ?
O51 C23 C29 O65 -7(6) . . . . ?
O51 C23 C29 O64 178(5) . . . . ?
O54 Na58 O64 C29 -45(4) . . . . ?
O54 C6 C23 O48 -171(7) . . . . ?
O54 C6 C23 C5 159(13) . . . . ?
O54 C6 C23 O50 30(16) . . . . ?
O54 C6 C23 O51 179(2) . . . . ?
O54 C6 C23 O58 5(4) . . . . ?
O54 C6 C23 C29 -163(34) . . . . ?
O54 C6 O58 C5 -180(3) . . . . ?
O54 C6 O58 O50 178(3) . . . . ?
O54 C6 O58 C23 -174(5) . . . . ?
O54 C6 O58 C29 3(6) . . . . ?
O54 C6 O65 Co3 177.6(18) . . . . ?
O54 C6 O65 Na58 18(2) . . . . ?
O54 C6 O65 O48 171(7) . . . . ?
O54 C6 O65 C29 -5(8) . . . . ?
O54 C6 C29 Na58 47(11) . . . . ?
O54 C6 C29 O48 174(6) . . . . ?
O54 C6 C29 C23 164(31) . . . . ?
O54 C6 C29 O58 -2(5) . . . . ?
O54 C6 C29 O65 175(8) . . . . ?
O54 C6 C29 O64 -2(6) . . . . ?
O54 C23 O58 C5 174(4) . . . . ?
O54 C23 O58 O50 177(3) . . . . ?
O54 C23 O58 C6 6(5) . . . . ?
O54 C23 O58 C29 4(4) . . . . ?
O54 C23 C29 Na58 58(8) . . . . ?
O54 C23 C29 O48 175(6) . . . . ?
O54 C23 C29 C6 -15(30) . . . . ?
O54 C23 C29 O58 -4(3) . . . . ?
O54 C23 C29 O65 175(6) . . . . ?
O54 C23 C29 O64 0(4) . . . . ?
O54 O58 C29 Na58 22(3) . . . . ?
O54 O58 C29 O48 172(9) . . . . ?
O54 O58 C29 C6 176(8) . . . . ?
O54 O58 C29 C23 174(5) . . . . ?
O54 O58 C29 O65 170(16) . . . . ?
O54 O58 C29 O64 -3(3) . . . . ?
O54 O64 C29 Na58 -143(4) . . . . ?
O54 O64 C29 O48 -173(8) . . . . ?
O54 O64 C29 C6 2(6) . . . . ?
O54 O64 C29 C23 0(5) . . . . ?
O54 O64 C29 O58 2(2) . . . . ?
O54 O64 C29 O65 -176(4) . . . . ?
C6 Na58 O64 O54 36(4) . . . . ?
C6 Na58 O64 C29 -10(2) . . . . ?
C6 O48 C23 C5 166(9) . . . . ?
C6 O48 C23 O50 157(11) . . . . ?
C6 O48 C23 O51 171(6) . . . . ?
C6 O48 C23 O54 -6(5) . . . . ?
C6 O48 C23 O58 -4(5) . . . . ?
C6 O48 C23 C29 -2(7) . . . . ?
C6 O48 O65 Co3 -173(7) . . . . ?
C6 O48 O65 Na58 29(8) . . . . ?
C6 O48 O65 C29 2(6) . . . . ?
C6 O48 C29 Na58 159(7) . . . . ?
C6 O48 C29 C23 1(3) . . . . ?
C6 O48 C29 O58 3(3) . . . . ?
C6 O48 C29 O65 -178(5) . . . . ?
C6 O48 C29 O64 176(10) . . . . ?
C6 C5 O50 C23 -5(3) . . . . ?
C6 C5 O50 O58 -3(3) . . . . ?
C6 C5 O51 Co3 -1(5) . . . . ?
C6 C5 O51 O49 -176(5) . . . . ?
C6 C5 O51 C23 5(3) . . . . ?
C6 C5 C23 O48 -20(12) . . . . ?
C6 C5 C23 O50 155(14) . . . . ?
C6 C5 C23 O51 -28(16) . . . . ?
C6 C5 C23 O54 141(22) . . . . ?
C6 C5 C23 O58 151(17) . . . . ?
C6 C5 C23 C29 -9(10) . . . . ?
C6 C5 O58 O50 177(3) . . . . ?
C6 C5 O58 O54 0(3) . . . . ?
C6 C5 O58 C23 -7(4) . . . . ?
C6 C5 O58 C29 1(2) . . . . ?
C6 O51 C23 O48 -6(4) . . . . ?
C6 O51 C23 C5 168(7) . . . . ?
C6 O51 C23 O50 170(6) . . . . ?
C6 O51 C23 O54 2(5) . . . . ?
C6 O51 C23 O58 164(12) . . . . ?
C6 O51 C23 C29 -2(4) . . . . ?
C6 O54 C23 O48 5(4) . . . . ?
C6 O54 C23 C5 -158(13) . . . . ?
C6 O54 C23 O50 -169(6) . . . . ?
C6 O54 C23 O51 -3(7) . . . . ?
C6 O54 C23 O58 -172(6) . . . . ?
C6 O54 C23 C29 3(5) . . . . ?
C6 O54 O58 C5 0(2) . . . . ?
C6 O54 O58 O50 -5(9) . . . . ?
C6 O54 O58 C23 3(2) . . . . ?
C6 O54 O58 C29 -1(3) . . . . ?
C6 O54 O64 Na58 -63(6) . . . . ?
C6 O54 O64 C29 -1(3) . . . . ?
C6 O54 C29 Na58 -161(5) . . . . ?
C6 O54 C29 C23 -2(3) . . . . ?
C6 O54 C29 O58 2(5) . . . . ?
C6 O54 C29 O65 -171(15) . . . . ?
C6 O54 C29 O64 178(5) . . . . ?
C6 C23 O58 C5 169(7) . . . . ?
C6 C23 O58 O50 171(5) . . . . ?
C6 C23 O58 O54 -6(5) . . . . ?
C6 C23 O58 C29 -1(4) . . . . ?
C6 C23 C29 Na58 73(32) . . . . ?
C6 C23 C29 O48 -170(34) . . . . ?
C6 C23 C29 O54 15(30) . . . . ?
C6 C23 C29 O58 12(31) . . . . ?
C6 C23 C29 O65 -170(34) . . . . ?
C6 C23 C29 O64 15(30) . . . . ?
C6 O58 C29 Na58 -155(8) . . . . ?
C6 O58 C29 O48 -4(5) . . . . ?
C6 O58 C29 O54 -176(8) . . . . ?
C6 O58 C29 C23 -2(5) . . . . ?
C6 O58 C29 O65 -6(12) . . . . ?
C6 O58 C29 O64 -179(8) . . . . ?
C6 O65 C29 Na58 157(8) . . . . ?
C6 O65 C29 O48 2(6) . . . . ?
C6 O65 C29 O54 169(19) . . . . ?
C6 O65 C29 C23 1(4) . . . . ?
C6 O65 C29 O58 4(8) . . . . ?
C6 O65 C29 O64 178(10) . . . . ?
C23 O48 C6 Na58 157(5) . . . . ?
C23 O48 C6 C5 -7(5) . . . . ?
C23 O48 C6 O51 -7(5) . . . . ?
C23 O48 C6 O54 171(7) . . . . ?
C23 O48 C6 O58 164(18) . . . . ?
C23 O48 C6 O65 -180(7) . . . . ?
C23 O48 C6 C29 177(9) . . . . ?
C23 O48 O65 Co3 -173(15) . . . . ?
C23 O48 O65 Na58 30(16) . . . . ?
C23 O48 O65 C6 0(9) . . . . ?
C23 O48 O65 C29 2(12) . . . . ?
C23 O48 C29 Na58 158(4) . . . . ?
C23 O48 C29 C6 -1(3) . . . . ?
C23 O48 C29 O58 2(4) . . . . ?
C23 O48 C29 O65 -179(4) . . . . ?
C23 O48 C29 O64 175(8) . . . . ?
C23 C5 O50 O58 3(4) . . . . ?
C23 C5 O51 Co3 -6(6) . . . . ?
C23 C5 O51 O49 179(6) . . . . ?
C23 C5 O51 C6 -5(3) . . . . ?
C23 C5 C6 Na58 104(17) . . . . ?
C23 C5 C6 O48 154(16) . . . . ?
C23 C5 C6 O51 153(16) . . . . ?
C23 C5 C6 O54 -24(14) . . . . ?
C23 C5 C6 O58 -24(15) . . . . ?
C23 C5 C6 O65 156(16) . . . . ?
C23 C5 C6 C29 161(21) . . . . ?
C23 C5 O58 O50 -176(5) . . . . ?
C23 C5 O58 O54 7(5) . . . . ?
C23 C5 O58 C6 7(4) . . . . ?
C23 C5 O58 C29 8(4) . . . . ?
C23 O50 O58 C5 2(2) . . . . ?
C23 O50 O58 O54 9(9) . . . . ?
C23 O50 O58 C6 4(2) . . . . ?
C23 O50 O58 C29 6(3) . . . . ?
C23 O51 C6 Na58 154(6) . . . . ?
C23 O51 C6 O48 172(6) . . . . ?
C23 O51 C6 C5 -8(5) . . . . ?
C23 O51 C6 O54 -3(7) . . . . ?
C23 O51 C6 O58 -6(5) . . . . ?
C23 O51 C6 O65 173(6) . . . . ?
C23 O51 C6 C29 175(9) . . . . ?
C23 O54 C6 Na58 -159(5) . . . . ?
C23 O54 C6 O48 -172(6) . . . . ?
C23 O54 C6 C5 6(4) . . . . ?
C23 O54 C6 O51 2(5) . . . . ?
C23 O54 C6 O58 6(5) . . . . ?
C23 O54 C6 O65 -174(6) . . . . ?
C23 O54 C6 C29 -176(8) . . . . ?
C23 O54 O58 C5 -3(2) . . . . ?
C23 O54 O58 O50 -8(8) . . . . ?
C23 O54 O58 C6 -3(2) . . . . ?
C23 O54 O58 C29 -4(4) . . . . ?
C23 O54 O64 Na58 -62(6) . . . . ?
C23 O54 O64 C29 0(3) . . . . ?
C23 O54 C29 Na58 -159(3) . . . . ?
C23 O54 C29 C6 2(3) . . . . ?
C23 O54 C29 O58 4(3) . . . . ?
C23 O54 C29 O65 -170(13) . . . . ?
C23 O54 C29 O64 -180(4) . . . . ?
C23 C6 O58 C5 -6(4) . . . . ?
C23 C6 O58 O50 -8(4) . . . . ?
C23 C6 O58 O54 174(5) . . . . ?
C23 C6 O58 C29 177(8) . . . . ?
C23 C6 O65 Co3 6(6) . . . . ?
C23 C6 O65 Na58 -154(6) . . . . ?
C23 C6 O65 O48 0(9) . . . . ?
C23 C6 O65 C29 -176(12) . . . . ?
C23 C6 C29 Na58 -117(30) . . . . ?
C23 C6 C29 O48 10(35) . . . . ?
C23 C6 C29 O54 -164(31) . . . . ?
C23 C6 C29 O58 -167(35) . . . . ?
C23 C6 C29 O65 11(37) . . . . ?
C23 C6 C29 O64 -166(27) . . . . ?
C23 O58 C29 Na58 -153(5) . . . . ?
C23 O58 C29 O48 -2(6) . . . . ?
C23 O58 C29 O54 -174(5) . . . . ?
C23 O58 C29 C6 2(5) . . . . ?
C23 O58 C29 O65 -4(14) . . . . ?
C23 O58 C29 O64 -177(4) . . . . ?
O58 C5 O50 C23 -3(4) . . . . ?
O58 C5 O51 Co3 -4(8) . . . . ?
O58 C5 O51 O49 -179(5) . . . . ?
O58 C5 O51 C6 -3(4) . . . . ?
O58 C5 O51 C23 2(4) . . . . ?
O58 C5 C6 Na58 128(7) . . . . ?
O58 C5 C6 O48 178(3) . . . . ?
O58 C5 C6 O51 178(3) . . . . ?
O58 C5 C6 O54 0(3) . . . . ?
O58 C5 C6 C23 24(15) . . . . ?
O58 C5 C6 O65 180(3) . . . . ?
O58 C5 C6 C29 -175(13) . . . . ?
O58 C5 C23 O48 -171(6) . . . . ?
O58 C5 C23 O50 4(6) . . . . ?
O58 C5 C23 O51 -179(3) . . . . ?
O58 C5 C23 O54 -10(7) . . . . ?
O58 C5 C23 C6 -151(17) . . . . ?
O58 C5 C23 C29 -159(11) . . . . ?
O58 O50 C23 O48 -163(8) . . . . ?
O58 O50 C23 C5 -176(5) . . . . ?
O58 O50 C23 O51 -178(3) . . . . ?
O58 O50 C23 O54 -2(2) . . . . ?
O58 O50 C23 C6 -25(13) . . . . ?
O58 O50 C23 C29 -32(13) . . . . ?
O58 O54 C6 Na58 -165(2) . . . . ?
O58 O54 C6 O48 -178(3) . . . . ?
O58 O54 C6 C5 0(3) . . . . ?
O58 O54 C6 O51 -4(7) . . . . ?
O58 O54 C6 C23 -6(5) . . . . ?
O58 O54 C6 O65 -180(3) . . . . ?
O58 O54 C6 C29 178(5) . . . . ?
O58 O54 C23 O48 177(3) . . . . ?
O58 O54 C23 C5 14(9) . . . . ?
O58 O54 C23 O50 3(3) . . . . ?
O58 O54 C23 O51 169(9) . . . . ?
O58 O54 C23 C6 172(6) . . . . ?
O58 O54 C23 C29 175(5) . . . . ?
O58 O54 O64 Na58 -75(13) . . . . ?
O58 O54 O64 C29 -13(12) . . . . ?
O58 O54 C29 Na58 -163(2) . . . . ?
O58 O54 C29 C6 -2(5) . . . . ?
O58 O54 C29 C23 -4(3) . . . . ?
O58 O54 C29 O65 -173(12) . . . . ?
O58 O54 C29 O64 176(3) . . . . ?
O58 C6 C23 O48 -177(4) . . . . ?
O58 C6 C23 C5 154(16) . . . . ?
O58 C6 C23 O50 24(13) . . . . ?
O58 C6 C23 O51 174(5) . . . . ?
O58 C6 C23 O54 -5(4) . . . . ?
O58 C6 C23 C29 -168(31) . . . . ?
O58 C6 O65 Co3 178(6) . . . . ?
O58 C6 O65 Na58 18(7) . . . . ?
O58 C6 O65 O48 171(9) . . . . ?
O58 C6 O65 C29 -5(9) . . . . ?
O58 C6 C29 Na58 49(15) . . . . ?
O58 C6 C29 O48 177(3) . . . . ?
O58 C6 C29 O54 2(5) . . . . ?
O58 C6 C29 C23 167(35) . . . . ?
O58 C6 C29 O65 178(4) . . . . ?
O58 C6 C29 O64 1(10) . . . . ?
O58 C23 C29 Na58 62(9) . . . . ?
O58 C23 C29 O48 178(5) . . . . ?
O58 C23 C29 O54 4(3) . . . . ?
O58 C23 C29 C6 -12(31) . . . . ?
O58 C23 C29 O65 179(5) . . . . ?
O58 C23 C29 O64 4(6) . . . . ?
O65 Co3 O48 Na58 -27(2) . . . . ?
O65 Co3 O48 C6 176(4) . . . . ?
O65 Co3 O48 C23 178(4) . . . . ?
O65 Co3 O48 C29 170(10) . . . . ?
O65 Co3 O51 O49 175(4) . . . . ?
O65 Co3 O51 C5 0(4) . . . . ?
O65 Co3 O51 C6 -1.1(13) . . . . ?
O65 Co3 O51 C23 -4(2) . . . . ?
O65 Na58 O64 O54 64(5) . . . . ?
O65 Na58 O64 C29 19(3) . . . . ?
O65 O48 C6 Na58 -23(6) . . . . ?
O65 O48 C6 C5 172(6) . . . . ?
O65 O48 C6 O51 173(7) . . . . ?
O65 O48 C6 O54 -9(8) . . . . ?
O65 O48 C6 C23 180(7) . . . . ?
O65 O48 C6 O58 -16(18) . . . . ?
O65 O48 C6 C29 -3(9) . . . . ?
O65 O48 C23 C5 166(14) . . . . ?
O65 O48 C23 O50 156(13) . . . . ?
O65 O48 C23 O51 171(14) . . . . ?
O65 O48 C23 O54 -7(15) . . . . ?
O65 O48 C23 C6 -1(16) . . . . ?
O65 O48 C23 O58 -5(16) . . . . ?
O65 O48 C23 C29 -3(14) . . . . ?
O65 O48 C29 Na58 -23(5) . . . . ?
O65 O48 C29 C6 178(5) . . . . ?
O65 O48 C29 C23 179(4) . . . . ?
O65 O48 C29 O58 -179(5) . . . . ?
O65 O48 C29 O64 -5(8) . . . . ?
O65 C6 C23 O48 0.1(19) . . . . ?
O65 C6 C23 C5 -30(19) . . . . ?
O65 C6 C23 O50 -159(9) . . . . ?
O65 C6 C23 O51 -10(8) . . . . ?
O65 C6 C23 O54 171(8) . . . . ?
O65 C6 C23 O58 177(5) . . . . ?
O65 C6 C23 C29 8(27) . . . . ?
O65 C6 O58 C5 -180(7) . . . . ?
O65 C6 O58 O50 178(6) . . . . ?
O65 C6 O58 O54 0(7) . . . . ?
O65 C6 O58 C23 -174(9) . . . . ?
O65 C6 O58 C29 3(6) . . . . ?
O65 C6 C29 Na58 -129(17) . . . . ?
O65 C6 C29 O48 -1(3) . . . . ?
O65 C6 C29 O54 -175(8) . . . . ?
O65 C6 C29 C23 -11(37) . . . . ?
O65 C6 C29 O58 -178(4) . . . . ?
O65 C6 C29 O64 -177(13) . . . . ?
O64 O54 C6 Na58 18(2) . . . . ?
O64 O54 C6 O48 6(3) . . . . ?
O64 O54 C6 C5 -176(3) . . . . ?
O64 O54 C6 O51 180(6) . . . . ?
O64 O54 C6 C23 178(5) . . . . ?
O64 O54 C6 O58 -176(3) . . . . ?
O64 O54 C6 O65 4(3) . . . . ?
O64 O54 C6 C29 1(5) . . . . ?
O64 O54 C23 O48 3(3) . . . . ?
O64 O54 C23 C5 -161(9) . . . . ?
O64 O54 C23 O50 -171(3) . . . . ?
O64 O54 C23 O51 -5(10) . . . . ?
O64 O54 C23 C6 -3(6) . . . . ?
O64 O54 C23 O58 -175(4) . . . . ?
O64 O54 C23 C29 0(4) . . . . ?
O64 O54 O58 C5 13(13) . . . . ?
O64 O54 O58 O50 8(20) . . . . ?
O64 O54 O58 C6 13(12) . . . . ?
O64 O54 O58 C23 16(13) . . . . ?
O64 O54 O58 C29 12(11) . . . . ?
O64 O54 C29 Na58 21(2) . . . . ?
O64 O54 C29 C6 -178(5) . . . . ?
O64 O54 C29 C23 180(4) . . . . ?
O64 O54 C29 O58 -176(3) . . . . ?
O64 O54 C29 O65 10(12) . . . . ?
C29 Na58 O64 O54 45(4) . . . . ?
C29 O48 C6 Na58 -20(6) . . . . ?
C29 O48 C6 C5 175(7) . . . . ?
C29 O48 C6 O51 176(7) . . . . ?
C29 O48 C6 O54 -6(6) . . . . ?
C29 O48 C6 C23 -177(9) . . . . ?
C29 O48 C6 O58 -13(14) . . . . ?
C29 O48 C6 O65 3(9) . . . . ?
C29 O48 C23 C5 168(6) . . . . ?
C29 O48 C23 O50 159(9) . . . . ?
C29 O48 C23 O51 173(5) . . . . ?
C29 O48 C23 O54 -4(5) . . . . ?
C29 O48 C23 C6 2(7) . . . . ?
C29 O48 C23 O58 -2(5) . . . . ?
C29 O48 O65 Co3 -175(5) . . . . ?
C29 O48 O65 Na58 27(6) . . . . ?
C29 O48 O65 C6 -2(6) . . . . ?
C29 O54 C6 Na58 17(4) . . . . ?
C29 O54 C6 O48 4(4) . . . . ?
C29 O54 C6 C5 -178(6) . . . . ?
C29 O54 C6 O51 178(9) . . . . ?
C29 O54 C6 C23 176(8) . . . . ?
C29 O54 C6 O58 -178(5) . . . . ?
C29 O54 C6 O65 2(4) . . . . ?
C29 O54 C23 O48 3(3) . . . . ?
C29 O54 C23 C5 -161(11) . . . . ?
C29 O54 C23 O50 -171(4) . . . . ?
C29 O54 C23 O51 -5(8) . . . . ?
C29 O54 C23 C6 -3(5) . . . . ?
C29 O54 C23 O58 -175(5) . . . . ?
C29 O54 O58 C5 1(4) . . . . ?
C29 O54 O58 O50 -4(11) . . . . ?
C29 O54 O58 C6 1(3) . . . . ?
C29 O54 O58 C23 4(4) . . . . ?
C29 O54 O64 Na58 -62(5) . . . . ?
C29 C6 C23 O48 -8(28) . . . . ?
C29 C6 C23 C5 -38(41) . . . . ?
C29 C6 C23 O50 -167(23) . . . . ?
C29 C6 C23 O51 -18(34) . . . . ?
C29 C6 C23 O54 163(34) . . . . ?
C29 C6 C23 O58 168(31) . . . . ?
C29 C6 O58 C5 177(7) . . . . ?
C29 C6 O58 O50 175(6) . . . . ?
C29 C6 O58 O54 -3(6) . . . . ?
C29 C6 O58 C23 -177(8) . . . . ?
C29 C6 O65 Co3 -178(8) . . . . ?
C29 C6 O65 Na58 22(8) . . . . ?
C29 C6 O65 O48 176(11) . . . . ?
C29 C23 O58 C5 170(5) . . . . ?
C29 C23 O58 O50 173(3) . . . . ?
C29 C23 O58 O54 -4(3) . . . . ?
C29 C23 O58 C6 1(4) . . . . ?
O68 Mo9 O39 Na1 -80(3) . . . . ?
O68 V1 O023 Mo5 -95.1(11) . . . . ?
O68 V1 O023 Mo6 47.9(11) . . . . ?
O68 V1 O023 O69 -134.8(15) . . . . ?
O68 V1 O3 Mo9 -40.0(12) . . . . ?
O68 V1 O3 Mo2 -179.6(14) . . . . ?
O68 V1 O26 Mo7 11(3) . . . . ?
O68 V1 O26 Mo8 150(2) . . . . ?
O68 V1 O26 O67 -29(3) . . . . ?
O68 V1 O13 Mo3 -155.2(10) . . . . ?
O68 V1 O13 Mo4 66.1(11) . . . . ?
O68 V1 O13 O66 -116.1(16) . . . . ?
O68 V1 O66 Mo3 109.1(19) . . . . ?
O68 V1 O66 V2 -109(2) . . . . ?
O68 V1 O66 O13 70.7(14) . . . . ?
O68 V1 O69 Mo5 11(2) . . . . ?
O68 V1 O69 V5 -128.4(18) . . . . ?
O68 V1 O69 O023 47.6(14) . . . . ?
O68 V1 O67 Mo7 129.3(18) . . . . ?
O68 V1 O67 V4 -10(2) . . . . ?
O68 V1 O67 O26 167.7(12) . . . . ?
O68 V3 O16 Mo5 -85.6(7) . . . . ?
O68 V3 O16 Mo4 73.8(9) . . . . ?
O68 V3 O19 Mo9 -55.1(13) . . . . ?
O68 V3 O19 Mo6 90.4(10) . . . . ?
O66 Mo3 O9 Mo8 -93.3(11) . . . . ?
O66 Mo3 O9 V2 57.4(14) . . . . ?
O66 V1 O023 Mo5 8(3) . . . . ?
O66 V1 O023 Mo6 152(3) . . . . ?
O66 V1 O023 O69 -31(3) . . . . ?
O66 V1 O3 Mo9 -156.4(12) . . . . ?
O66 V1 O3 Mo2 64.0(12) . . . . ?
O66 V1 O3 O68 -116.4(16) . . . . ?
O66 V1 O26 Mo7 -93.3(13) . . . . ?
O66 V1 O26 Mo8 46.2(12) . . . . ?
O66 V1 O26 O67 -133.2(18) . . . . ?
O66 V1 O13 Mo3 -39.1(14) . . . . ?
O66 V1 O13 Mo4 -177.7(17) . . . . ?
O66 V1 O68 Mo9 108.3(18) . . . . ?
O66 V1 O68 V3 -109.6(19) . . . . ?
O66 V1 O68 O3 70.4(15) . . . . ?
O66 V1 O69 Mo5 131.0(17) . . . . ?
O66 V1 O69 V5 -9(2) . . . . ?
O66 V1 O69 O023 167.3(13) . . . . ?
O66 V1 O67 Mo7 10(2) . . . . ?
O66 V1 O67 V4 -129(2) . . . . ?
O66 V1 O67 O26 48.6(17) . . . . ?
O66 V2 O6 Mo7 -85.6(8) . . . . ?
O66 V2 O6 Mo2 73.4(10) . . . . ?
O66 V2 O8 Na62 -114(3) . . . 2_766 ?
O66 V2 O9 Mo3 -56.6(14) . . . . ?
O66 V2 O9 Mo8 93.0(12) . . . . ?
O66 V2 O7 Na62 -131.3(11) . . . . ?
O69 V5 O30 Mo3 87.1(7) . . . . ?
O69 V5 O30 Mo8 -72.2(9) . . . . ?
O69 V5 O33 Mo5 54.5(13) . . . . ?
O69 V5 O33 Mo4 -94.6(11) . . . . ?
O69 V5 O31 Na58 158.0(11) . . . 2_665 ?
O69 V1 O023 Mo5 39.7(13) . . . . ?
O69 V1 O023 Mo6 -177.3(15) . . . . ?
O69 V1 O3 Mo9 -12(3) . . . . ?
O69 V1 O3 Mo2 -152(2) . . . . ?
O69 V1 O3 O68 28(3) . . . . ?
O69 V1 O26 Mo7 155.4(11) . . . . ?
O69 V1 O26 Mo8 -65.1(11) . . . . ?
O69 V1 O26 O67 115.5(17) . . . . ?
O69 V1 O13 Mo3 92.6(11) . . . . ?
O69 V1 O13 Mo4 -46.0(11) . . . . ?
O69 V1 O13 O66 131.7(17) . . . . ?
O69 V1 O68 Mo9 -130.7(16) . . . . ?
O69 V1 O68 V3 11(2) . . . . ?
O69 V1 O68 O3 -168.6(11) . . . . ?
O69 V1 O66 Mo3 -12(2) . . . . ?
O69 V1 O66 V2 130(2) . . . . ?
O69 V1 O66 O13 -50.9(16) . . . . ?
O69 V1 O67 Mo7 -109.2(19) . . . . ?
O69 V1 O67 V4 111.7(19) . . . . ?
O69 V1 O67 O26 -70.8(15) . . . . ?
O67 V1 O023 Mo5 153.2(12) . . . . ?
O67 V1 O023 Mo6 -63.8(12) . . . . ?
O67 V1 O023 O69 113.5(16) . . . . ?
O67 V1 O3 Mo9 93.5(12) . . . . ?
O67 V1 O3 Mo2 -46.1(12) . . . . ?
O67 V1 O3 O68 133.5(16) . . . . ?
O67 V1 O26 Mo7 39.9(14) . . . . ?
O67 V1 O26 Mo8 179.5(17) . . . . ?
O67 V1 O13 Mo3 -11(3) . . . . ?
O67 V1 O13 Mo4 -150(3) . . . . ?
O67 V1 O13 O66 28(3) . . . . ?
O67 V1 O68 Mo9 -12(2) . . . . ?
O67 V1 O68 V3 130.6(18) . . . . ?
O67 V1 O68 O3 -49.4(15) . . . . ?
O67 V1 O66 Mo3 -130.0(19) . . . . ?
O67 V1 O66 V2 12(3) . . . . ?
O67 V1 O66 O13 -168.5(13) . . . . ?
O67 V1 O69 Mo5 -110.2(17) . . . . ?
O67 V1 O69 V5 110.2(19) . . . . ?
O67 V1 O69 O023 -73.8(15) . . . . ?
O67 V4 O20 Mo9 87.5(8) . . . . ?
O67 V4 O20 Mo6 -73.1(10) . . . . ?
O67 V4 O23 Mo7 54.2(14) . . . . ?
O67 V4 O23 Mo2 -93.6(12) . . . . ?

loop_
_exptl_oxdiff_crystal_face_indexfrac_h
_exptl_oxdiff_crystal_face_indexfrac_k
_exptl_oxdiff_crystal_face_indexfrac_l
_exptl_oxdiff_crystal_face_x
_exptl_oxdiff_crystal_face_y
_exptl_oxdiff_crystal_face_z
-0.9995 -1.9973 -0.0053 -0.0236 -0.0144 -0.2235
0.9995 1.9973 0.0053 0.0236 0.0144 0.2235
2.0044 -0.9983 -0.0022 -0.0319 0.2525 0.0266
-2.0044 0.9983 0.0022 0.0319 -0.2525 -0.0266
0.0015 -0.0003 1.0021 0.0935 0.0032 -0.0224
-0.0015 0.0003 -1.0021 -0.0935 -0.0032 0.0224
